data_7010252
loop_
_publ_author_name
'Subhan, Md. Abdus'
'Suzuki, Takayoshi'
'Kaizaki, Sumio'

_publ_section_title
;
 Stereospecific assembly of chiral
 \L-Cr(III)-\D-Ln(III)-oxalato-bridged dinuclear 3d--4f complexes
 (Ln&#x2005;=&#x2005;Yb or Dy) and near infrared circular dichroism in
 the 4f\\rightarrow 4f transitions
;
_journal_issue 4
_journal_name_full 'Journal of the Chemical Society, Dalton Transactions'
_journal_page_first 492
_journal_paper_doi 10.1039/b007369p
_journal_year 2001
_chemical_compound_source
;
Prepared from YbCl~3~.6H~2~O, KHBpz~3~ (2 eq.) and 2-phenylbutyric acid
in a mixture of ethanol and water containing KOH,
recrystallized from a mixture of dichloromethane and hexane.
;
_chemical_formula_analytical 'C28 H31 B2 N12 O2 Yb'
_chemical_formula_moiety 'C28 H31 B2 N12 O2 Yb'
_chemical_formula_structural 'Yb (C9 H10 B N6)2 (C10 H11 O2)'
_chemical_formula_sum 'C28 H31 B2 N12 O2 Yb'
_chemical_formula_weight 762.29
_chemical_name_common '[Yb(HBpz~3~)~2~(S-pba)]'
_space_group_IT_number 4
_symmetry_cell_setting monoclinic
_symmetry_Int_Tables_number 4
_symmetry_space_group_name_Hall 'P 2yb'
_symmetry_space_group_name_H-M 'P 1 21 1'
_audit_creation_date 'Mon Jan 25 12:21:12 1999'
_audit_creation_method 'from TEXRAY.INF file'
_cell_angle_alpha 90
_cell_angle_beta 105.537(8)
_cell_angle_gamma 90
_cell_formula_units_Z 4
_cell_length_a 14.826(3)
_cell_length_b 13.285(2)
_cell_length_c 17.139(2)
_cell_measurement_reflns_used 25
_cell_measurement_temperature 296.2
_cell_measurement_theta_max 15.0
_cell_measurement_theta_min 14.9
_cell_volume 3252.4(9)
_computing_cell_refinement 'MSC/AFC Diffractometer Control'
_computing_data_collection 'MSC/AFC Diffractometer Control'
_computing_data_reduction teXsan
_computing_molecular_graphics 'ORTEP in teXsan'
_computing_publication_material teXsan
_computing_structure_refinement teXsan
_computing_structure_solution SHELXS86
_diffrn_ambient_temperature 296.2
_diffrn_measurement_device_type 'Rigaku AFC5R'
_diffrn_measurement_method \w-2\q
_diffrn_orient_matrix_UB_11 0.00041
_diffrn_orient_matrix_UB_12 -0.07280
_diffrn_orient_matrix_UB_13 -0.01473
_diffrn_orient_matrix_UB_21 0.06994
_diffrn_orient_matrix_UB_22 -0.00042
_diffrn_orient_matrix_UB_23 0.01879
_diffrn_orient_matrix_UB_31 -0.00310
_diffrn_orient_matrix_UB_32 -0.01913
_diffrn_orient_matrix_UB_33 0.05565
_diffrn_radiation_detector 'scintillation counter'
_diffrn_radiation_monochromator graphite
_diffrn_radiation_source 'Rigaku rotating anode'
_diffrn_radiation_type 'Mo K\a'
_diffrn_radiation_wavelength 0.7107
_diffrn_reflns_av_R_equivalents 0.015
_diffrn_reflns_av_sigmaI/netI 0.049
_diffrn_reflns_limit_h_max 20
_diffrn_reflns_limit_h_min 0
_diffrn_reflns_limit_k_max 18
_diffrn_reflns_limit_k_min 0
_diffrn_reflns_limit_l_max 23
_diffrn_reflns_limit_l_min -24
_diffrn_reflns_number 10193
_diffrn_reflns_reduction_process 'Lp corrections applied'
_diffrn_reflns_theta_max 29.99
_diffrn_reflns_theta_min 2.62
_diffrn_standards_decay_% -0.50
_diffrn_standards_interval_count 150
_diffrn_standards_number 3
_exptl_absorpt_coefficient_mu 2.922
_exptl_absorpt_correction_T_max 0.607
_exptl_absorpt_correction_T_min 0.529
_exptl_absorpt_correction_type integration
_exptl_absorpt_process_details Coppens_numerical
_exptl_crystal_colour colorless
_exptl_crystal_density_diffrn 1.557
_exptl_crystal_density_method 'not measured'
_exptl_crystal_description columnar
_exptl_crystal_F_000 1516
_exptl_crystal_size_max 0.600
_exptl_crystal_size_mid 0.200
_exptl_crystal_size_min 0.200
_refine_diff_density_max 0.57
_refine_diff_density_min -0.41
_refine_ls_abs_structure_details 'not determined'
_refine_ls_abs_structure_Flack 0.00(1)
_refine_ls_extinction_method none
_refine_ls_goodness_of_fit_ref 1.113
_refine_ls_hydrogen_treatment noref
_refine_ls_matrix_type full
_refine_ls_number_constraints 0
_refine_ls_number_parameters 812
_refine_ls_number_reflns 9855
_refine_ls_number_restraints 0
_refine_ls_R_factor_all 0.0547
_refine_ls_R_factor_gt 0.0276
_refine_ls_shift/su_max 0.0100
_refine_ls_shift/su_mean 0.0010
_refine_ls_structure_factor_coef Fsqd
_refine_ls_weighting_details 'w = 1/[\s^2^(Fo^2^) + 0.00048(Fo^2^)^2^]'
_refine_ls_weighting_scheme calc
_refine_ls_wR_factor_gt 0.0548
_refine_ls_wR_factor_ref 0.0605
_reflns_number_gt 7766
_reflns_number_total 9855
_reflns_threshold_expression 'I > 2.0 \s(I)'
_cod_data_source_file b007369p.txt
_cod_data_source_block Yb(S-pba)
_cod_depositor_comments
;
The following automatic conversions were performed:
'_reflns_observed_expression' tag replaced with
'_reflns_threshold_expression' tag as specified in the replacement
file
'cod-tools/trunk/perl-scripts/inputs/replacement_tags.lst'.

'_atom_site_calc_flags'
tag replaced with '_atom_site_calc_flag' tag as specified in the
replacement file
'cod-tools/trunk/perl-scripts/inputs/replacement_tags.lst'.

'_atom_type_scat_imag'
tag replaced with '_atom_type_scat_dispersion_imag' tag as specified
in the replacement file
'cod-tools/trunk/perl-scripts/inputs/replacement_tags.lst'.

Automatic conversion script
Id: cif_correct_tags 3137 2015-03-23 15:08:43Z antanas 
;
_cod_original_cell_volume 3252.4(6)
_cod_database_code 7010252

loop_
_symmetry_equiv_pos_as_xyz
x,y,z
-x,1/2+y,-z

loop_
_atom_site_label
_atom_site_type_symbol
_atom_site_fract_x
_atom_site_fract_y
_atom_site_fract_z
_atom_site_U_iso_or_equiv
_atom_site_adp_type
_atom_site_occupancy
_atom_site_calc_flag
_atom_site_refinement_flags
_atom_site_disorder_assembly
_atom_site_disorder_group
Yb(1) Yb 0.28457(2) 0.9266(8) 0.37466(1) 0.03407(5) Uani 1.00 d . . .
Yb(51) Yb 0.79422(2) 0.5274(8) 0.14009(1) 0.03854(6) Uani 1.00 d . . .
O(1) O 0.1476(3) 0.9911(8) 0.2860(2) 0.047(1) Uani 1.00 d . . .
O(2) O 0.1877(3) 1.0511(9) 0.4101(2) 0.049(1) Uani 1.00 d . . .
O(51) O 0.7178(3) 0.3824(8) 0.1741(2) 0.048(1) Uani 1.00 d . . .
O(52) O 0.6663(3) 0.4472(9) 0.0518(2) 0.050(1) Uani 1.00 d . . .
N(11) N 0.3277(3) 0.6949(9) 0.4532(3) 0.054(1) Uani 1.00 d . . .
N(12) N 0.3264(4) 0.7471(9) 0.3849(3) 0.047(1) Uani 1.00 d . . .
N(16) N 0.4163(3) 1.0929(9) 0.3050(3) 0.047(1) Uani 1.00 d . . .
N(17) N 0.3491(4) 1.0877(9) 0.3470(3) 0.045(1) Uani 1.00 d . . .
N(21) N 0.3183(3) 0.8252(9) 0.5581(3) 0.049(1) Uani 1.00 d . . .
N(22) N 0.3333(3) 0.9097(9) 0.5185(3) 0.045(1) Uani 1.00 d . . .
N(26) N 0.3818(3) 0.9369(9) 0.2206(2) 0.043(1) Uani 1.00 d . . .
N(27) N 0.3083(3) 0.8991(9) 0.2447(3) 0.043(1) Uani 1.00 d . . .
N(31) N 0.1739(3) 0.7548(9) 0.4623(3) 0.049(1) Uani 1.00 d . . .
N(32) N 0.1582(3) 0.8250(9) 0.4023(3) 0.043(1) Uani 1.00 d . . .
N(36) N 0.5064(3) 0.9387(9) 0.3534(3) 0.048(1) Uani 1.00 d . . .
N(37) N 0.4582(3) 0.9098(9) 0.4065(3) 0.045(1) Uani 1.00 d . . .
N(61) N 1.0079(3) 0.5495(9) 0.1031(3) 0.055(1) Uani 1.00 d . . .
N(62) N 0.9639(3) 0.5603(9) 0.1633(3) 0.051(1) Uani 1.00 d . . .
N(66) N 0.6572(3) 0.6622(9) 0.2336(3) 0.052(1) Uani 1.00 d . . .
N(67) N 0.6533(3) 0.6018(9) 0.1683(3) 0.044(1) Uani 1.00 d . . .
N(71) N 0.8745(3) 0.5547(9) -0.0232(3) 0.051(1) Uani 1.00 d . . .
N(72) N 0.8060(3) 0.5857(9) 0.0114(3) 0.048(1) Uani 1.00 d . . .
N(76) N 0.8096(3) 0.6033(9) 0.3277(3) 0.048(1) Uani 1.00 d . . .
N(77) N 0.8419(3) 0.5332(9) 0.2839(2) 0.048(1) Uani 1.00 d . . .
N(81) N 0.9291(4) 0.3907(9) 0.0473(3) 0.057(2) Uani 1.00 d . . .
N(82) N 0.8711(4) 0.3798(9) 0.0956(3) 0.047(1) Uani 1.00 d . . .
N(86) N 0.8044(3) 0.7521(9) 0.2358(3) 0.050(1) Uani 1.00 d . . .
N(87) N 0.8219(4) 0.7084(9) 0.1705(3) 0.051(1) Uani 1.00 d . . .
C(1) C 0.1337(4) 1.0501(9) 0.3383(3) 0.042(1) Uani 1.00 d . . .
C(2) C 0.0512(4) 1.1232(10) 0.3152(4) 0.053(2) Uani 1.00 d . . .
C(3) C 0.0832(5) 1.2296(10) 0.3376(5) 0.065(2) Uani 1.00 d . . .
C(4) C 0.0940(5) 1.2699(10) 0.4134(5) 0.078(2) Uani 1.00 d . . .
C(5) C 0.1308(7) 1.365(1) 0.4313(7) 0.109(3) Uani 1.00 d . . .
C(6) C 0.1539(7) 1.422(1) 0.3736(9) 0.124(4) Uani 1.00 d . . .
C(7) C 0.1410(9) 1.383(1) 0.2980(9) 0.134(5) Uani 1.00 d . . .
C(8) C 0.1057(7) 1.287(1) 0.2789(6) 0.097(3) Uani 1.00 d . . .
C(9) C -0.0270(4) 1.0856(10) 0.3521(4) 0.062(2) Uani 1.00 d . . .
C(10) C -0.1187(5) 1.140(1) 0.3194(5) 0.085(3) Uani 1.00 d . . .
C(13) C 0.3718(5) 0.6909(9) 0.3422(4) 0.057(2) Uani 1.00 d . . .
C(14) C 0.4019(5) 0.6019(10) 0.3817(5) 0.076(2) Uani 1.00 d . . .
C(15) C 0.3740(5) 0.6076(10) 0.4536(5) 0.072(2) Uani 1.00 d . . .
C(18) C 0.3334(5) 1.1822(10) 0.3639(4) 0.058(2) Uani 1.00 d . . .
C(19) C 0.3862(6) 1.2498(9) 0.3344(5) 0.071(2) Uani 1.00 d . . .
C(20) C 0.4386(5) 1.1904(10) 0.2975(4) 0.066(2) Uani 1.00 d . . .
C(23) C 0.3676(5) 0.9787(9) 0.5752(4) 0.055(2) Uani 1.00 d . . .
C(24) C 0.3754(5) 0.942(1) 0.6506(3) 0.067(2) Uani 1.00 d . . .
C(25) C 0.3427(5) 0.847(1) 0.6388(4) 0.063(2) Uani 1.00 d . . .
C(28) C 0.2524(4) 0.8540(9) 0.1799(3) 0.049(2) Uani 1.00 d . . .
C(29) C 0.2890(5) 0.8603(10) 0.1136(3) 0.056(2) Uani 1.00 d . . .
C(30) C 0.3698(4) 0.9133(10) 0.1426(3) 0.056(2) Uani 1.00 d . . .
C(33) C 0.0652(4) 0.8212(9) 0.3659(4) 0.054(2) Uani 1.00 d . . .
C(34) C 0.0225(5) 0.748(1) 0.4020(4) 0.069(2) Uani 1.00 d . . .
C(35) C 0.0937(5) 0.709(1) 0.4619(4) 0.066(2) Uani 1.00 d . . .
C(38) C 0.5198(4) 0.8580(9) 0.4646(4) 0.052(2) Uani 1.00 d . . .
C(39) C 0.6055(4) 0.8533(10) 0.4488(4) 0.061(2) Uani 1.00 d . . .
C(40) C 0.5960(4) 0.9048(9) 0.3786(4) 0.055(2) Uani 1.00 d . . .
C(51) C 0.6653(5) 0.3786(9) 0.1046(4) 0.049(2) Uani 1.00 d . . .
C(52) C 0.5962(5) 0.2919(10) 0.0762(4) 0.063(2) Uani 1.00 d . . .
C(53) C 0.4975(5) 0.3321(10) 0.0658(4) 0.067(2) Uani 1.00 d . . .
C(54) C 0.4645(6) 0.362(1) 0.1306(5) 0.081(3) Uani 1.00 d . . .
C(55) C 0.3749(7) 0.396(1) 0.1196(9) 0.121(4) Uani 1.00 d . . .
C(56) C 0.3166(8) 0.406(1) 0.043(1) 0.150(5) Uani 1.00 d . . .
C(57) C 0.3476(8) 0.378(1) -0.0207(8) 0.142(5) Uani 1.00 d . . .
C(58) C 0.4353(6) 0.341(1) -0.0097(5) 0.100(3) Uani 1.00 d . . .
C(59) C 0.6201(6) 0.200(1) 0.1326(5) 0.076(3) Uani 1.00 d . . .
C(60) C 0.5691(9) 0.110(1) 0.0982(6) 0.136(5) Uani 1.00 d . . .
C(63) C 1.0243(5) 0.6060(10) 0.2244(4) 0.060(2) Uani 1.00 d . . .
C(64) C 1.1090(5) 0.624(1) 0.2045(5) 0.071(2) Uani 1.00 d . . .
C(65) C 1.0955(5) 0.589(1) 0.1288(5) 0.069(2) Uani 1.00 d . . .
C(68) C 0.5615(4) 0.5925(10) 0.1309(4) 0.057(2) Uani 1.00 d . . .
C(69) C 0.5074(4) 0.646(1) 0.1709(5) 0.066(2) Uani 1.00 d . . .
C(70) C 0.5707(4) 0.6889(10) 0.2365(4) 0.066(2) Uani 1.00 d . . .
C(73) C 0.7430(5) 0.6376(10) -0.0457(4) 0.059(2) Uani 1.00 d . . .
C(74) C 0.7699(6) 0.639(1) -0.1180(4) 0.075(2) Uani 1.00 d . . .
C(75) C 0.8515(5) 0.586(1) -0.1014(4) 0.067(2) Uani 1.00 d . . .
C(78) C 0.8882(5) 0.4638(9) 0.3367(4) 0.058(2) Uani 1.00 d . . .
C(79) C 0.8829(5) 0.487(1) 0.4148(4) 0.072(2) Uani 1.00 d . . .
C(80) C 0.8342(5) 0.573(1) 0.4062(4) 0.062(2) Uani 1.00 d . . .
C(83) C 0.8654(5) 0.2819(10) 0.1098(5) 0.065(2) Uani 1.00 d . . .
C(84) C 0.9191(6) 0.228(1) 0.0685(5) 0.080(3) Uani 1.00 d . . .
C(85) C 0.9560(6) 0.298(1) 0.0305(5) 0.077(3) Uani 1.00 d . . .
C(88) C 0.8663(5) 0.7793(10) 0.1382(4) 0.061(2) Uani 1.00 d . . .
C(89) C 0.8757(6) 0.8686(10) 0.1816(5) 0.070(2) Uani 1.00 d . . .
C(90) C 0.8359(5) 0.8482(9) 0.2417(4) 0.064(2) Uani 1.00 d . . .
B(41) B 0.2737(5) 0.7303(10) 0.5125(5) 0.056(2) Uani 1.00 d . . .
B(42) B 0.4578(5) 0.9991(10) 0.2769(4) 0.048(2) Uani 1.00 d . . .
B(91) B 0.9590(5) 0.495(1) 0.0238(5) 0.056(2) Uani 1.00 d . . .
B(92) B 0.7522(5) 0.694(1) 0.2890(4) 0.051(2) Uani 1.00 d . . .
H(1) H 0.0071 1.1210 0.2556 0.0634 Uiso 1.00 calc . . .
H(2) H 0.0940 1.2185 0.4611 0.0634 Uiso 1.00 calc . . .
H(3) H 0.1399 1.3906 0.4848 0.1302 Uiso 1.00 calc . . .
H(4) H 0.1784 1.4877 0.3875 0.1501 Uiso 1.00 calc . . .
H(5) H 0.1577 1.4234 0.2585 0.1595 Uiso 1.00 calc . . .
H(6) H 0.0978 1.2611 0.2260 0.1162 Uiso 1.00 calc . . .
H(7) H -0.0368 1.0155 0.3401 0.0752 Uiso 1.00 calc . . .
H(8) H -0.0069 1.0943 0.4090 0.0752 Uiso 1.00 calc . . .
H(9) H -0.1637 1.1148 0.3443 0.1021 Uiso 1.00 calc . . .
H(10) H -0.1397 1.1305 0.2624 0.1021 Uiso 1.00 calc . . .
H(11) H -0.1093 1.2100 0.3306 0.1021 Uiso 1.00 calc . . .
H(12) H 0.3586 0.7016 0.2871 0.0634 Uiso 1.00 calc . . .
H(13) H 0.4346 0.5482 0.3643 0.0908 Uiso 1.00 calc . . .
H(14) H 0.3795 0.5433 0.4841 0.0634 Uiso 1.00 calc . . .
H(15) H 0.2900 1.2008 0.3931 0.0692 Uiso 1.00 calc . . .
H(16) H 0.3868 1.3208 0.3389 0.0850 Uiso 1.00 calc . . .
H(17) H 0.4835 1.2138 0.2711 0.0787 Uiso 1.00 calc . . .
H(18) H 0.3800 1.0408 0.5597 0.0634 Uiso 1.00 calc . . .
H(19) H 0.3847 0.9751 0.7073 0.0634 Uiso 1.00 calc . . .
H(20) H 0.3334 0.8004 0.6807 0.0634 Uiso 1.00 calc . . .
H(21) H 0.1989 0.8226 0.2005 0.0634 Uiso 1.00 calc . . .
H(22) H 0.2517 0.8424 0.0576 0.0634 Uiso 1.00 calc . . .
H(23) H 0.4188 0.9212 0.1140 0.0634 Uiso 1.00 calc . . .
H(24) H 0.0265 0.8713 0.3138 0.0634 Uiso 1.00 calc . . .
H(25) H -0.0497 0.7432 0.3915 0.0634 Uiso 1.00 calc . . .
H(26) H 0.0931 0.6705 0.5098 0.0634 Uiso 1.00 calc . . .
H(27) H 0.4921 0.8284 0.5068 0.0634 Uiso 1.00 calc . . .
H(28) H 0.6663 0.8287 0.4851 0.0634 Uiso 1.00 calc . . .
H(29) H 0.6475 0.8950 0.3485 0.0634 Uiso 1.00 calc . . .
H(30) H 0.2647 0.6576 0.5662 0.0634 Uiso 1.00 calc . . .
H(31) H 0.5034 1.0264 0.2333 0.0634 Uiso 1.00 calc . . .
H(51) H 0.5807 0.2698 0.0203 0.0634 Uiso 1.00 calc . . .
H(52) H 0.6050 0.2154 0.1817 0.0907 Uiso 1.00 calc . . .
H(53) H 0.6852 0.1869 0.1434 0.0907 Uiso 1.00 calc . . .
H(54) H 0.5959 0.0530 0.1298 0.1647 Uiso 1.00 calc . . .
H(55) H 0.5734 0.1011 0.0442 0.1647 Uiso 1.00 calc . . .
H(56) H 0.5055 0.1162 0.0982 0.1647 Uiso 1.00 calc . . .
H(57) H 0.5050 0.3581 0.1842 0.0966 Uiso 1.00 calc . . .
H(58) H 0.3529 0.4134 0.1652 0.1426 Uiso 1.00 calc . . .
H(59) H 0.2557 0.4324 0.0357 0.1770 Uiso 1.00 calc . . .
H(60) H 0.3067 0.3832 -0.0734 0.1680 Uiso 1.00 calc . . .
H(61) H 0.4546 0.3207 -0.0560 0.1193 Uiso 1.00 calc . . .
H(62) H 1.0130 0.6240 0.2814 0.0634 Uiso 1.00 calc . . .
H(63) H 1.1599 0.6752 0.2422 0.0634 Uiso 1.00 calc . . .
H(64) H 1.1305 0.5659 0.0792 0.0634 Uiso 1.00 calc . . .
H(65) H 0.5366 0.5558 0.0753 0.0634 Uiso 1.00 calc . . .
H(66) H 0.4411 0.6521 0.1564 0.0787 Uiso 1.00 calc . . .
H(67) H 0.5556 0.7297 0.2768 0.0785 Uiso 1.00 calc . . .
H(68) H 0.6882 0.6685 -0.0381 0.0701 Uiso 1.00 calc . . .
H(69) H 0.7399 0.6704 -0.1709 0.0634 Uiso 1.00 calc . . .
H(70) H 0.8867 0.5724 -0.1389 0.0806 Uiso 1.00 calc . . .
H(71) H 0.9203 0.4069 0.3228 0.0680 Uiso 1.00 calc . . .
H(72) H 0.9122 0.4469 0.4676 0.0634 Uiso 1.00 calc . . .
H(73) H 0.8208 0.6034 0.4492 0.0634 Uiso 1.00 calc . . .
H(74) H 0.8164 0.2436 0.1299 0.0634 Uiso 1.00 calc . . .
H(75) H 0.9269 0.1567 0.0677 0.0964 Uiso 1.00 calc . . .
H(76) H 1.0013 0.2809 -0.0006 0.0634 Uiso 1.00 calc . . .
H(77) H 0.8882 0.7688 0.0915 0.0722 Uiso 1.00 calc . . .
H(78) H 0.8723 0.9286 0.1499 0.0634 Uiso 1.00 calc . . .
H(79) H 0.8307 0.8942 0.2825 0.0771 Uiso 1.00 calc . . .
H(80) H 1.0036 0.4792 -0.0152 0.0634 Uiso 1.00 calc . . .
H(81) H 0.7410 0.7457 0.3279 0.0634 Uiso 1.00 calc . . .

loop_
_atom_site_aniso_label
_atom_site_aniso_U_11
_atom_site_aniso_U_22
_atom_site_aniso_U_33
_atom_site_aniso_U_12
_atom_site_aniso_U_13
_atom_site_aniso_U_23
Yb(1) 0.0356(1) 0.0390(1) 0.02912(10) 0.0009(1) 0.01131(8) 0.0037(1)
Yb(51) 0.0420(1) 0.0440(1) 0.0314(1) -0.0012(1) 0.01300(9) -0.0032(1)
O(1) 0.050(2) 0.057(3) 0.036(2) 0.009(2) 0.013(2) 0.006(2)
O(2) 0.058(2) 0.056(3) 0.036(2) 0.016(2) 0.016(2) 0.006(2)
O(51) 0.059(3) 0.051(2) 0.038(2) -0.008(2) 0.019(2) -0.002(2)
O(52) 0.055(2) 0.063(3) 0.033(2) -0.013(2) 0.015(2) -0.006(2)
N(11) 0.050(3) 0.046(3) 0.064(3) 0.004(2) 0.011(2) 0.019(2)
N(12) 0.047(3) 0.040(2) 0.058(3) 0.000(2) 0.019(2) 0.002(2)
N(16) 0.049(3) 0.047(2) 0.047(3) -0.012(2) 0.017(2) -0.001(2)
N(17) 0.049(3) 0.042(2) 0.046(3) -0.001(2) 0.018(2) 0.001(2)
N(21) 0.044(3) 0.069(3) 0.033(2) 0.006(2) 0.010(2) 0.016(2)
N(22) 0.045(2) 0.056(3) 0.033(2) 0.006(2) 0.009(2) 0.004(2)
N(26) 0.051(2) 0.047(3) 0.038(2) 0.001(2) 0.021(2) 0.003(2)
N(27) 0.049(2) 0.048(3) 0.034(2) -0.001(2) 0.017(2) 0.001(2)
N(31) 0.045(2) 0.059(3) 0.047(3) -0.005(2) 0.018(2) 0.015(2)
N(32) 0.036(2) 0.046(3) 0.048(3) -0.001(2) 0.013(2) 0.006(2)
N(36) 0.041(2) 0.055(3) 0.047(2) -0.003(2) 0.011(2) -0.006(2)
N(37) 0.036(2) 0.043(3) 0.053(3) 0.002(2) 0.009(2) 0.001(2)
N(61) 0.046(2) 0.062(4) 0.059(3) -0.002(2) 0.019(2) 0.003(3)
N(62) 0.041(2) 0.055(3) 0.056(3) -0.001(2) 0.010(2) -0.001(2)
N(66) 0.041(2) 0.057(3) 0.058(3) 0.001(2) 0.015(2) -0.019(2)
N(67) 0.037(2) 0.050(3) 0.047(3) -0.002(2) 0.013(2) -0.008(2)
N(71) 0.058(3) 0.064(4) 0.037(2) -0.002(2) 0.021(2) 0.001(2)
N(72) 0.051(3) 0.062(3) 0.033(2) -0.005(2) 0.013(2) 0.000(2)
N(76) 0.045(3) 0.063(3) 0.037(2) -0.013(2) 0.014(2) -0.013(2)
N(77) 0.051(3) 0.059(3) 0.033(2) -0.001(3) 0.011(2) -0.003(2)
N(81) 0.061(3) 0.064(3) 0.052(3) 0.004(3) 0.029(2) -0.009(2)
N(82) 0.052(3) 0.047(2) 0.045(3) 0.002(2) 0.021(2) -0.001(2)
N(86) 0.043(3) 0.049(3) 0.057(3) -0.002(2) 0.009(2) -0.011(2)
N(87) 0.050(3) 0.047(2) 0.056(3) -0.001(2) 0.013(2) -0.003(2)
C(1) 0.043(3) 0.049(3) 0.039(2) 0.005(2) 0.018(2) 0.009(2)
C(2) 0.048(3) 0.062(3) 0.046(3) 0.022(2) 0.008(2) 0.009(3)
C(3) 0.049(4) 0.058(3) 0.087(4) 0.024(3) 0.016(3) 0.018(3)
C(4) 0.067(5) 0.062(4) 0.090(5) 0.022(4) -0.003(4) -0.003(4)
C(5) 0.074(6) 0.068(5) 0.155(9) 0.013(4) -0.022(6) -0.025(5)
C(6) 0.082(6) 0.052(5) 0.23(1) -0.005(6) 0.022(8) 0.022(7)
C(7) 0.131(10) 0.074(6) 0.22(1) 0.032(6) 0.08(1) 0.066(6)
C(8) 0.106(7) 0.081(5) 0.123(8) 0.031(5) 0.063(6) 0.058(5)
C(9) 0.047(3) 0.066(5) 0.074(5) 0.001(3) 0.019(3) -0.006(4)
C(10) 0.052(4) 0.107(7) 0.095(6) 0.025(4) 0.018(4) 0.007(5)
C(13) 0.050(4) 0.055(4) 0.065(4) 0.003(3) 0.015(3) -0.014(3)
C(14) 0.067(5) 0.055(4) 0.104(5) 0.021(4) 0.021(4) -0.007(4)
C(15) 0.074(5) 0.039(3) 0.098(5) 0.006(3) 0.014(4) 0.008(4)
C(18) 0.057(4) 0.045(3) 0.068(4) -0.003(3) 0.012(3) -0.010(3)
C(19) 0.091(6) 0.038(4) 0.082(5) -0.018(3) 0.018(4) -0.006(3)
C(20) 0.082(5) 0.054(3) 0.062(4) -0.025(4) 0.019(3) 0.004(3)
C(23) 0.057(4) 0.058(4) 0.045(3) 0.010(3) 0.007(3) -0.005(2)
C(24) 0.068(4) 0.089(4) 0.039(3) 0.026(4) 0.005(3) -0.013(3)
C(25) 0.066(4) 0.092(5) 0.030(2) 0.014(4) 0.010(3) 0.023(3)
C(28) 0.057(4) 0.051(4) 0.039(3) -0.004(3) 0.012(2) -0.002(3)
C(29) 0.072(4) 0.064(4) 0.032(3) 0.009(3) 0.011(3) -0.004(3)
C(30) 0.064(3) 0.074(5) 0.039(2) 0.012(3) 0.026(3) -0.002(3)
C(33) 0.035(2) 0.070(4) 0.054(4) 0.000(3) 0.007(2) -0.001(3)
C(34) 0.045(3) 0.093(6) 0.070(4) -0.027(4) 0.016(3) 0.008(4)
C(35) 0.055(3) 0.087(6) 0.060(4) -0.026(3) 0.022(3) 0.011(4)
C(38) 0.044(3) 0.053(4) 0.053(4) 0.000(3) 0.003(2) 0.005(3)
C(39) 0.042(3) 0.067(5) 0.065(4) 0.014(3) -0.002(3) -0.003(3)
C(40) 0.042(2) 0.059(5) 0.067(4) 0.004(3) 0.019(3) -0.010(3)
C(51) 0.058(3) 0.055(3) 0.039(2) -0.010(3) 0.022(2) -0.009(2)
C(52) 0.080(4) 0.058(4) 0.047(3) -0.028(3) 0.010(3) -0.014(3)
C(53) 0.073(4) 0.051(4) 0.071(4) -0.033(3) 0.008(3) 0.005(3)
C(54) 0.082(5) 0.074(6) 0.092(6) -0.010(4) 0.029(4) -0.006(5)
C(55) 0.083(5) 0.085(7) 0.21(1) -0.011(5) 0.066(6) 0.000(8)
C(56) 0.075(7) 0.14(1) 0.23(1) -0.016(8) 0.034(7) 0.04(1)
C(57) 0.084(6) 0.13(1) 0.17(1) -0.041(6) -0.042(6) 0.058(9)
C(58) 0.096(6) 0.098(7) 0.082(5) -0.042(5) -0.019(4) 0.014(5)
C(59) 0.089(6) 0.058(4) 0.079(5) -0.011(4) 0.020(4) 0.008(3)
C(60) 0.24(1) 0.057(6) 0.108(8) -0.062(7) 0.038(8) -0.015(5)
C(63) 0.053(3) 0.055(4) 0.063(4) -0.007(3) 0.001(3) 0.002(3)
C(64) 0.056(4) 0.064(5) 0.089(4) -0.017(4) 0.010(4) 0.011(4)
C(65) 0.045(3) 0.078(5) 0.084(4) -0.006(3) 0.016(3) 0.020(4)
C(68) 0.041(3) 0.060(4) 0.061(4) -0.009(3) -0.001(2) -0.014(3)
C(69) 0.037(3) 0.077(5) 0.085(5) 0.005(3) 0.017(3) -0.007(4)
C(70) 0.045(3) 0.073(5) 0.087(5) 0.002(3) 0.029(3) -0.024(4)
C(73) 0.060(4) 0.062(4) 0.051(3) -0.002(3) 0.007(3) 0.013(3)
C(74) 0.087(5) 0.089(6) 0.042(3) -0.021(4) 0.004(3) 0.006(4)
C(75) 0.087(5) 0.087(6) 0.032(3) -0.023(4) 0.025(3) 0.004(3)
C(78) 0.057(4) 0.062(4) 0.050(3) 0.000(3) 0.007(3) 0.010(3)
C(79) 0.069(5) 0.095(5) 0.044(3) -0.022(3) 0.003(3) 0.013(3)
C(80) 0.062(4) 0.094(5) 0.035(2) -0.031(3) 0.018(3) -0.017(3)
C(83) 0.070(5) 0.048(3) 0.081(5) 0.002(3) 0.024(4) 0.009(4)
C(84) 0.100(6) 0.058(5) 0.091(6) 0.020(4) 0.041(4) -0.008(4)
C(85) 0.090(6) 0.073(4) 0.080(5) 0.024(4) 0.046(4) -0.010(4)
C(88) 0.054(4) 0.059(4) 0.066(5) -0.006(3) 0.012(3) 0.010(3)
C(89) 0.081(5) 0.051(4) 0.067(4) -0.010(4) -0.001(3) 0.014(3)
C(90) 0.059(4) 0.051(3) 0.073(4) -0.009(3) -0.001(3) -0.012(3)
B(41) 0.050(3) 0.059(4) 0.060(4) -0.002(3) 0.014(3) 0.026(3)
B(42) 0.051(4) 0.052(4) 0.047(3) -0.004(2) 0.024(2) 0.000(2)
B(91) 0.056(4) 0.068(4) 0.053(3) 0.001(3) 0.031(3) 0.003(3)
B(92) 0.044(3) 0.062(4) 0.049(4) -0.009(3) 0.016(2) -0.024(3)

loop_
_atom_type_symbol
_atom_type_description
_atom_type_scat_dispersion_real
_atom_type_scat_dispersion_imag
_atom_type_scat_source
Yb Yb -0.385 5.549
;International Tables for Crystallography
(1992, Vol. C, Tables 4.2.6.8 and 6.1.1.1)
;
O O 0.011 0.006
;International Tables for Crystallography
(1992, Vol. C, Tables 4.2.6.8 and 6.1.1.1)
;
N N 0.006 0.003
;International Tables for Crystallography
(1992, Vol. C, Tables 4.2.6.8 and 6.1.1.1)
;
C C 0.003 0.002
;International Tables for Crystallography
(1992, Vol. C, Tables 4.2.6.8 and 6.1.1.1)
;
B B 0.001 0.001
;International Tables for Crystallography
(1992, Vol. C, Tables 4.2.6.8 and 6.1.1.1)
;
H H 0.000 0.000
;International Tables for Crystallography
(1992, Vol. C, Table 6.1.1.2)
;

loop_
_geom_angle_atom_site_label_1
_geom_angle_atom_site_label_2
_geom_angle_atom_site_label_3
_geom_angle
_geom_angle_site_symmetry_1
_geom_angle_site_symmetry_2
_geom_angle_site_symmetry_3
_geom_angle_publ_flag
O(1) Yb(1) O(2) 55.5(1) 1_555 1_555 1_555 yes
O(1) Yb(1) N(12) 123.9(2) 1_555 1_555 1_555 yes
O(1) Yb(1) N(17) 82.6(2) 1_555 1_555 1_555 yes
O(1) Yb(1) N(22) 132.3(2) 1_555 1_555 1_555 yes
O(1) Yb(1) N(27) 76.6(2) 1_555 1_555 1_555 yes
O(1) Yb(1) N(32) 75.7(2) 1_555 1_555 1_555 yes
O(1) Yb(1) N(37) 146.8(2) 1_555 1_555 1_555 yes
O(2) Yb(1) N(12) 144.7(2) 1_555 1_555 1_555 yes
O(2) Yb(1) N(17) 74.6(2) 1_555 1_555 1_555 yes
O(2) Yb(1) N(22) 80.7(2) 1_555 1_555 1_555 yes
O(2) Yb(1) N(27) 126.8(2) 1_555 1_555 1_555 yes
O(2) Yb(1) N(32) 77.8(2) 1_555 1_555 1_555 yes
O(2) Yb(1) N(37) 131.8(2) 1_555 1_555 1_555 yes
N(12) Yb(1) N(17) 139.4(2) 1_555 1_555 1_555 yes
N(12) Yb(1) N(22) 80.5(2) 1_555 1_555 1_555 yes
N(12) Yb(1) N(27) 79.6(2) 1_555 1_555 1_555 yes
N(12) Yb(1) N(32) 69.2(2) 1_555 1_555 1_555 yes
N(12) Yb(1) N(37) 70.8(2) 1_555 1_555 1_555 yes
N(17) Yb(1) N(22) 104.9(2) 1_555 1_555 1_555 yes
N(17) Yb(1) N(27) 77.8(2) 1_555 1_555 1_555 yes
N(17) Yb(1) N(32) 151.4(2) 1_555 1_555 1_555 yes
N(17) Yb(1) N(37) 71.7(2) 1_555 1_555 1_555 yes
N(22) Yb(1) N(27) 151.0(2) 1_555 1_555 1_555 yes
N(22) Yb(1) N(32) 77.6(2) 1_555 1_555 1_555 yes
N(22) Yb(1) N(37) 75.9(2) 1_555 1_555 1_555 yes
N(27) Yb(1) N(32) 114.1(2) 1_555 1_555 1_555 yes
N(27) Yb(1) N(37) 77.8(2) 1_555 1_555 1_555 yes
N(32) Yb(1) N(37) 134.8(2) 1_555 1_555 1_555 yes
O(51) Yb(51) O(52) 55.6(1) 1_555 1_555 1_555 yes
O(51) Yb(51) N(62) 129.1(2) 1_555 1_555 1_555 yes
O(51) Yb(51) N(67) 78.1(2) 1_555 1_555 1_555 yes
O(51) Yb(51) N(72) 130.2(2) 1_555 1_555 1_555 yes
O(51) Yb(51) N(77) 78.5(2) 1_555 1_555 1_555 yes
O(51) Yb(51) N(82) 74.0(2) 1_555 1_555 1_555 yes
O(51) Yb(51) N(87) 142.9(2) 1_555 1_555 1_555 yes
O(51) Yb(51) C(51) 27.2(2) 1_555 1_555 1_555 yes
O(52) Yb(51) N(62) 142.7(2) 1_555 1_555 1_555 yes
O(52) Yb(51) N(67) 74.2(2) 1_555 1_555 1_555 yes
O(52) Yb(51) N(72) 78.3(2) 1_555 1_555 1_555 yes
O(52) Yb(51) N(77) 130.5(2) 1_555 1_555 1_555 yes
O(52) Yb(51) N(82) 78.5(2) 1_555 1_555 1_555 yes
O(52) Yb(51) N(87) 129.7(2) 1_555 1_555 1_555 yes
O(52) Yb(51) C(51) 28.4(2) 1_555 1_555 1_555 yes
N(62) Yb(51) N(67) 140.6(2) 1_555 1_555 1_555 yes
N(62) Yb(51) N(72) 76.6(2) 1_555 1_555 1_555 yes
N(62) Yb(51) N(77) 79.7(2) 1_555 1_555 1_555 yes
N(62) Yb(51) N(82) 70.1(2) 1_555 1_555 1_555 yes
N(62) Yb(51) N(87) 72.0(2) 1_555 1_555 1_555 yes
N(62) Yb(51) C(51) 142.3(2) 1_555 1_555 1_555 yes
N(67) Yb(51) N(72) 109.0(2) 1_555 1_555 1_555 yes
N(67) Yb(51) N(77) 79.4(2) 1_555 1_555 1_555 yes
N(67) Yb(51) N(82) 148.8(2) 1_555 1_555 1_555 yes
N(67) Yb(51) N(87) 70.8(2) 1_555 1_555 1_555 yes
N(67) Yb(51) C(51) 75.7(2) 1_555 1_555 1_555 yes
N(72) Yb(51) N(77) 150.8(2) 1_555 1_555 1_555 yes
N(72) Yb(51) N(82) 79.6(2) 1_555 1_555 1_555 yes
N(72) Yb(51) N(87) 80.2(2) 1_555 1_555 1_555 yes
N(72) Yb(51) C(51) 104.6(2) 1_555 1_555 1_555 yes
N(77) Yb(51) N(82) 108.1(2) 1_555 1_555 1_555 yes
N(77) Yb(51) N(87) 76.3(2) 1_555 1_555 1_555 yes
N(77) Yb(51) C(51) 104.7(2) 1_555 1_555 1_555 yes
N(82) Yb(51) N(87) 140.1(2) 1_555 1_555 1_555 yes
N(82) Yb(51) C(51) 73.1(2) 1_555 1_555 1_555 yes
N(87) Yb(51) C(51) 145.7(2) 1_555 1_555 1_555 yes
Yb(1) O(1) C(1) 92.6(3) 1_555 1_555 1_555 yes
Yb(1) O(2) C(1) 90.7(3) 1_555 1_555 1_555 yes
Yb(51) O(51) C(51) 90.8(4) 1_555 1_555 1_555 yes
Yb(51) O(52) C(51) 91.6(4) 1_555 1_555 1_555 yes
N(12) N(11) C(15) 109.5(6) 1_555 1_555 1_555 yes
N(12) N(11) B(41) 122.0(5) 1_555 1_555 1_555 yes
C(15) N(11) B(41) 128.2(6) 1_555 1_555 1_555 yes
Yb(1) N(12) N(11) 120.1(4) 1_555 1_555 1_555 yes
Yb(1) N(12) C(13) 130.9(5) 1_555 1_555 1_555 yes
N(11) N(12) C(13) 106.9(6) 1_555 1_555 1_555 yes
N(17) N(16) C(20) 109.1(6) 1_555 1_555 1_555 yes
N(17) N(16) B(42) 122.3(5) 1_555 1_555 1_555 yes
C(20) N(16) B(42) 128.6(6) 1_555 1_555 1_555 yes
Yb(1) N(17) N(16) 121.4(4) 1_555 1_555 1_555 yes
Yb(1) N(17) C(18) 133.5(5) 1_555 1_555 1_555 yes
N(16) N(17) C(18) 105.1(6) 1_555 1_555 1_555 yes
N(22) N(21) C(25) 107.1(6) 1_555 1_555 1_555 yes
N(22) N(21) B(41) 121.9(5) 1_555 1_555 1_555 yes
C(25) N(21) B(41) 130.7(6) 1_555 1_555 1_555 yes
Yb(1) N(22) N(21) 123.2(4) 1_555 1_555 1_555 yes
Yb(1) N(22) C(23) 129.7(5) 1_555 1_555 1_555 yes
N(21) N(22) C(23) 106.6(5) 1_555 1_555 1_555 yes
N(27) N(26) C(30) 108.3(5) 1_555 1_555 1_555 yes
N(27) N(26) B(42) 121.8(4) 1_555 1_555 1_555 yes
C(30) N(26) B(42) 129.9(5) 1_555 1_555 1_555 yes
Yb(1) N(27) N(26) 124.0(3) 1_555 1_555 1_555 yes
Yb(1) N(27) C(28) 129.4(4) 1_555 1_555 1_555 yes
N(26) N(27) C(28) 106.3(4) 1_555 1_555 1_555 yes
N(32) N(31) C(35) 109.7(5) 1_555 1_555 1_555 yes
N(32) N(31) B(41) 120.9(5) 1_555 1_555 1_555 yes
C(35) N(31) B(41) 129.1(6) 1_555 1_555 1_555 yes
Yb(1) N(32) N(31) 122.5(4) 1_555 1_555 1_555 yes
Yb(1) N(32) C(33) 131.9(5) 1_555 1_555 1_555 yes
N(31) N(32) C(33) 105.6(5) 1_555 1_555 1_555 yes
N(37) N(36) C(40) 109.9(5) 1_555 1_555 1_555 yes
N(37) N(36) B(42) 120.6(5) 1_555 1_555 1_555 yes
C(40) N(36) B(42) 129.5(5) 1_555 1_555 1_555 yes
Yb(1) N(37) N(36) 121.8(3) 1_555 1_555 1_555 yes
Yb(1) N(37) C(38) 131.6(4) 1_555 1_555 1_555 yes
N(36) N(37) C(38) 105.5(5) 1_555 1_555 1_555 yes
N(62) N(61) C(65) 108.8(6) 1_555 1_555 1_555 yes
N(62) N(61) B(91) 120.5(5) 1_555 1_555 1_555 yes
C(65) N(61) B(91) 130.6(6) 1_555 1_555 1_555 yes
Yb(51) N(62) N(61) 122.0(4) 1_555 1_555 1_555 yes
Yb(51) N(62) C(63) 130.4(5) 1_555 1_555 1_555 yes
N(61) N(62) C(63) 106.6(5) 1_555 1_555 1_555 yes
N(67) N(66) C(70) 110.7(5) 1_555 1_555 1_555 yes
N(67) N(66) B(92) 120.0(5) 1_555 1_555 1_555 yes
C(70) N(66) B(92) 129.2(6) 1_555 1_555 1_555 yes
Yb(51) N(67) N(66) 122.9(4) 1_555 1_555 1_555 yes
Yb(51) N(67) C(68) 132.1(4) 1_555 1_555 1_555 yes
N(66) N(67) C(68) 105.0(5) 1_555 1_555 1_555 yes
N(72) N(71) C(75) 108.5(6) 1_555 1_555 1_555 yes
N(72) N(71) B(91) 121.9(5) 1_555 1_555 1_555 yes
C(75) N(71) B(91) 129.6(6) 1_555 1_555 1_555 yes
Yb(51) N(72) N(71) 123.3(4) 1_555 1_555 1_555 yes
Yb(51) N(72) C(73) 128.9(4) 1_555 1_555 1_555 yes
N(71) N(72) C(73) 106.9(5) 1_555 1_555 1_555 yes
N(77) N(76) C(80) 107.6(6) 1_555 1_555 1_555 yes
N(77) N(76) B(92) 122.7(5) 1_555 1_555 1_555 yes
C(80) N(76) B(92) 129.6(6) 1_555 1_555 1_555 yes
Yb(51) N(77) N(76) 122.9(4) 1_555 1_555 1_555 yes
Yb(51) N(77) C(78) 129.2(5) 1_555 1_555 1_555 yes
N(76) N(77) C(78) 106.8(5) 1_555 1_555 1_555 yes
N(82) N(81) C(85) 107.9(6) 1_555 1_555 1_555 yes
N(82) N(81) B(91) 122.1(5) 1_555 1_555 1_555 yes
C(85) N(81) B(91) 130.0(6) 1_555 1_555 1_555 yes
Yb(51) N(82) N(81) 121.5(4) 1_555 1_555 1_555 yes
Yb(51) N(82) C(83) 131.1(5) 1_555 1_555 1_555 yes
N(81) N(82) C(83) 107.4(6) 1_555 1_555 1_555 yes
N(87) N(86) C(90) 109.3(6) 1_555 1_555 1_555 yes
N(87) N(86) B(92) 120.7(5) 1_555 1_555 1_555 yes
C(90) N(86) B(92) 129.9(6) 1_555 1_555 1_555 yes
Yb(51) N(87) N(86) 122.5(4) 1_555 1_555 1_555 yes
Yb(51) N(87) C(88) 131.7(5) 1_555 1_555 1_555 yes
N(86) N(87) C(88) 105.2(6) 1_555 1_555 1_555 yes
O(1) C(1) O(2) 121.1(5) 1_555 1_555 1_555 yes
O(1) C(1) C(2) 119.1(5) 1_555 1_555 1_555 yes
O(2) C(1) C(2) 119.7(5) 1_555 1_555 1_555 yes
C(1) C(2) C(3) 110.8(6) 1_555 1_555 1_555 yes
C(1) C(2) C(9) 109.0(6) 1_555 1_555 1_555 yes
C(3) C(2) C(9) 114.7(6) 1_555 1_555 1_555 yes
C(2) C(3) C(4) 123.7(8) 1_555 1_555 1_555 yes
C(2) C(3) C(8) 117.1(9) 1_555 1_555 1_555 yes
C(4) C(3) C(8) 119.2(9) 1_555 1_555 1_555 yes
C(3) C(4) C(5) 120(1) 1_555 1_555 1_555 yes
C(4) C(5) C(6) 120(1) 1_555 1_555 1_555 yes
C(5) C(6) C(7) 118(1) 1_555 1_555 1_555 yes
C(6) C(7) C(8) 121(1) 1_555 1_555 1_555 yes
C(3) C(8) C(7) 119(1) 1_555 1_555 1_555 yes
C(2) C(9) C(10) 113.0(7) 1_555 1_555 1_555 yes
N(12) C(13) C(14) 110.8(7) 1_555 1_555 1_555 yes
C(13) C(14) C(15) 104.6(7) 1_555 1_555 1_555 yes
N(11) C(15) C(14) 108.1(7) 1_555 1_555 1_555 yes
N(17) C(18) C(19) 112.9(7) 1_555 1_555 1_555 yes
C(18) C(19) C(20) 104.0(7) 1_555 1_555 1_555 yes
N(16) C(20) C(19) 108.9(7) 1_555 1_555 1_555 yes
N(22) C(23) C(24) 111.4(7) 1_555 1_555 1_555 yes
C(23) C(24) C(25) 105.0(6) 1_555 1_555 1_555 yes
N(21) C(25) C(24) 109.9(6) 1_555 1_555 1_555 yes
N(27) C(28) C(29) 111.3(6) 1_555 1_555 1_555 yes
C(28) C(29) C(30) 103.4(5) 1_555 1_555 1_555 yes
N(26) C(30) C(29) 110.7(6) 1_555 1_555 1_555 yes
N(32) C(33) C(34) 110.6(6) 1_555 1_555 1_555 yes
C(33) C(34) C(35) 104.5(6) 1_555 1_555 1_555 yes
N(31) C(35) C(34) 109.6(6) 1_555 1_555 1_555 yes
N(37) C(38) C(39) 111.0(6) 1_555 1_555 1_555 yes
C(38) C(39) C(40) 105.7(6) 1_555 1_555 1_555 yes
N(36) C(40) C(39) 107.9(6) 1_555 1_555 1_555 yes
Yb(51) C(51) O(51) 61.9(3) 1_555 1_555 1_555 yes
Yb(51) C(51) O(52) 60.0(3) 1_555 1_555 1_555 yes
Yb(51) C(51) C(52) 173.6(5) 1_555 1_555 1_555 yes
O(51) C(51) O(52) 121.7(6) 1_555 1_555 1_555 yes
O(51) C(51) C(52) 122.1(6) 1_555 1_555 1_555 yes
O(52) C(51) C(52) 116.2(6) 1_555 1_555 1_555 yes
C(51) C(52) C(53) 108.2(6) 1_555 1_555 1_555 yes
C(51) C(52) C(59) 112.0(6) 1_555 1_555 1_555 yes
C(53) C(52) C(59) 113.8(7) 1_555 1_555 1_555 yes
C(52) C(53) C(54) 122.8(7) 1_555 1_555 1_555 yes
C(52) C(53) C(58) 121.3(8) 1_555 1_555 1_555 yes
C(54) C(53) C(58) 115.9(9) 1_555 1_555 1_555 yes
C(53) C(54) C(55) 121(1) 1_555 1_555 1_555 yes
C(54) C(55) C(56) 120(1) 1_555 1_555 1_555 yes
C(55) C(56) C(57) 119(1) 1_555 1_555 1_555 yes
C(56) C(57) C(58) 120(1) 1_555 1_555 1_555 yes
C(53) C(58) C(57) 122(1) 1_555 1_555 1_555 yes
C(52) C(59) C(60) 113.0(7) 1_555 1_555 1_555 yes
N(62) C(63) C(64) 110.1(7) 1_555 1_555 1_555 yes
C(63) C(64) C(65) 105.2(7) 1_555 1_555 1_555 yes
N(61) C(65) C(64) 109.2(7) 1_555 1_555 1_555 yes
N(67) C(68) C(69) 111.4(6) 1_555 1_555 1_555 yes
C(68) C(69) C(70) 104.9(6) 1_555 1_555 1_555 yes
N(66) C(70) C(69) 108.0(6) 1_555 1_555 1_555 yes
N(72) C(73) C(74) 110.0(7) 1_555 1_555 1_555 yes
C(73) C(74) C(75) 105.0(6) 1_555 1_555 1_555 yes
N(71) C(75) C(74) 109.8(6) 1_555 1_555 1_555 yes
N(77) C(78) C(79) 110.3(7) 1_555 1_555 1_555 yes
C(78) C(79) C(80) 104.3(7) 1_555 1_555 1_555 yes
N(76) C(80) C(79) 111.0(7) 1_555 1_555 1_555 yes
N(82) C(83) C(84) 109.5(7) 1_555 1_555 1_555 yes
C(83) C(84) C(85) 104.8(7) 1_555 1_555 1_555 yes
N(81) C(85) C(84) 110.4(7) 1_555 1_555 1_555 yes
N(87) C(88) C(89) 111.6(7) 1_555 1_555 1_555 yes
C(88) C(89) C(90) 103.7(7) 1_555 1_555 1_555 yes
N(86) C(90) C(89) 110.2(7) 1_555 1_555 1_555 yes
N(11) B(41) N(21) 111.1(6) 1_555 1_555 1_555 yes
N(11) B(41) N(31) 106.9(6) 1_555 1_555 1_555 yes
N(21) B(41) N(31) 109.3(6) 1_555 1_555 1_555 yes
N(16) B(42) N(26) 110.7(5) 1_555 1_555 1_555 yes
N(16) B(42) N(36) 107.0(5) 1_555 1_555 1_555 yes
N(26) B(42) N(36) 110.8(6) 1_555 1_555 1_555 yes
N(61) B(91) N(71) 110.5(6) 1_555 1_555 1_555 yes
N(61) B(91) N(81) 107.1(6) 1_555 1_555 1_555 yes
N(71) B(91) N(81) 110.8(6) 1_555 1_555 1_555 yes
N(66) B(92) N(76) 111.5(6) 1_555 1_555 1_555 yes
N(66) B(92) N(86) 107.0(5) 1_555 1_555 1_555 yes
N(76) B(92) N(86) 110.0(5) 1_555 1_555 1_555 yes
C(1) C(2) H(1) 118.7(7) 1_555 1_555 1_555 no
C(3) C(2) H(1) 110.1(9) 1_555 1_555 1_555 no
C(9) C(2) H(1) 92.7(6) 1_555 1_555 1_555 no
C(3) C(4) H(2) 116.9(9) 1_555 1_555 1_555 no
C(5) C(4) H(2) 119(1) 1_555 1_555 1_555 no
C(4) C(5) H(3) 118(1) 1_555 1_555 1_555 no
C(6) C(5) H(3) 120(1) 1_555 1_555 1_555 no
C(5) C(6) H(4) 118(1) 1_555 1_555 1_555 no
C(7) C(6) H(4) 122(1) 1_555 1_555 1_555 no
C(6) C(7) H(5) 117(1) 1_555 1_555 1_555 no
C(8) C(7) H(5) 120(1) 1_555 1_555 1_555 no
C(3) C(8) H(6) 120(1) 1_555 1_555 1_555 no
C(7) C(8) H(6) 120(1) 1_555 1_555 1_555 no
C(2) C(9) H(7) 108.3(6) 1_555 1_555 1_555 no
C(2) C(9) H(8) 108.5(7) 1_555 1_555 1_555 no
C(10) C(9) H(7) 108.8(7) 1_555 1_555 1_555 no
C(10) C(9) H(8) 109.1(8) 1_555 1_555 1_555 no
H(7) C(9) H(8) 109(1) 1_555 1_555 1_555 no
C(9) C(10) H(9) 109.3(9) 1_555 1_555 1_555 no
C(9) C(10) H(10) 109.2(8) 1_555 1_555 1_555 no
C(9) C(10) H(11) 109.1(8) 1_555 1_555 1_555 no
H(9) C(10) H(10) 109.6(10) 1_555 1_555 1_555 no
H(9) C(10) H(11) 110(1) 1_555 1_555 1_555 no
H(10) C(10) H(11) 109(1) 1_555 1_555 1_555 no
N(12) C(13) H(12) 118.0(9) 1_555 1_555 1_555 no
C(14) C(13) H(12) 126(1) 1_555 1_555 1_555 no
C(13) C(14) H(13) 127(1) 1_555 1_555 1_555 no
C(15) C(14) H(13) 127.4(10) 1_555 1_555 1_555 no
N(11) C(15) H(14) 135.4(9) 1_555 1_555 1_555 no
C(14) C(15) H(14) 114.5(9) 1_555 1_555 1_555 no
N(17) C(18) H(15) 123(1) 1_555 1_555 1_555 no
C(19) C(18) H(15) 124(1) 1_555 1_555 1_555 no
C(18) C(19) H(16) 127.9(9) 1_555 1_555 1_555 no
C(20) C(19) H(16) 128.0(9) 1_555 1_555 1_555 no
N(16) C(20) H(17) 125(1) 1_555 1_555 1_555 no
C(19) C(20) H(17) 125(1) 1_555 1_555 1_555 no
N(22) C(23) H(18) 118.9(7) 1_555 1_555 1_555 no
C(24) C(23) H(18) 129.7(8) 1_555 1_555 1_555 no
C(23) C(24) H(19) 133(1) 1_555 1_555 1_555 no
C(25) C(24) H(19) 119.3(10) 1_555 1_555 1_555 no
N(21) C(25) H(20) 123.5(10) 1_555 1_555 1_555 no
C(24) C(25) H(20) 126.5(9) 1_555 1_555 1_555 no
N(27) C(28) H(21) 104.9(5) 1_555 1_555 1_555 no
C(29) C(28) H(21) 143.6(7) 1_555 1_555 1_555 no
C(28) C(29) H(22) 122.3(8) 1_555 1_555 1_555 no
C(30) C(29) H(22) 132.8(8) 1_555 1_555 1_555 no
N(26) C(30) H(23) 123.6(7) 1_555 1_555 1_555 no
C(29) C(30) H(23) 124.6(7) 1_555 1_555 1_555 no
N(32) C(33) H(24) 125.3(7) 1_555 1_555 1_555 no
C(34) C(33) H(24) 124.1(7) 1_555 1_555 1_555 no
C(33) C(34) H(25) 122.9(9) 1_555 1_555 1_555 no
C(35) C(34) H(25) 131.0(8) 1_555 1_555 1_555 no
N(31) C(35) H(26) 116.5(7) 1_555 1_555 1_555 no
C(34) C(35) H(26) 131.3(7) 1_555 1_555 1_555 no
N(37) C(38) H(27) 114.0(6) 1_555 1_555 1_555 no
C(39) C(38) H(27) 134.8(7) 1_555 1_555 1_555 no
C(38) C(39) H(28) 128.3(8) 1_555 1_555 1_555 no
C(40) C(39) H(28) 125.2(8) 1_555 1_555 1_555 no
N(36) C(40) H(29) 132.1(7) 1_555 1_555 1_555 no
C(39) C(40) H(29) 117.5(7) 1_555 1_555 1_555 no
C(51) C(52) H(51) 120.3(8) 1_555 1_555 1_555 no
C(53) C(52) H(51) 91.4(7) 1_555 1_555 1_555 no
C(59) C(52) H(51) 109.6(10) 1_555 1_555 1_555 no
C(53) C(54) H(57) 119.2(9) 1_555 1_555 1_555 no
C(55) C(54) H(57) 119(1) 1_555 1_555 1_555 no
C(54) C(55) H(58) 120(1) 1_555 1_555 1_555 no
C(56) C(55) H(58) 119(1) 1_555 1_555 1_555 no
C(55) C(56) H(59) 119(1) 1_555 1_555 1_555 no
C(57) C(56) H(59) 121(1) 1_555 1_555 1_555 no
C(56) C(57) H(60) 118(1) 1_555 1_555 1_555 no
C(58) C(57) H(60) 120(1) 1_555 1_555 1_555 no
C(53) C(58) H(61) 118(1) 1_555 1_555 1_555 no
C(57) C(58) H(61) 118(1) 1_555 1_555 1_555 no
C(52) C(59) H(52) 108.7(10) 1_555 1_555 1_555 no
C(52) C(59) H(53) 108.7(9) 1_555 1_555 1_555 no
C(60) C(59) H(52) 108(1) 1_555 1_555 1_555 no
C(60) C(59) H(53) 108(1) 1_555 1_555 1_555 no
H(52) C(59) H(53) 109.7(9) 1_555 1_555 1_555 no
C(59) C(60) H(54) 109(1) 1_555 1_555 1_555 no
C(59) C(60) H(55) 109(1) 1_555 1_555 1_555 no
C(59) C(60) H(56) 109(1) 1_555 1_555 1_555 no
H(54) C(60) H(55) 109(1) 1_555 1_555 1_555 no
H(54) C(60) H(56) 109(1) 1_555 1_555 1_555 no
H(55) C(60) H(56) 109(1) 1_555 1_555 1_555 no
N(62) C(63) H(62) 126.1(7) 1_555 1_555 1_555 no
C(64) C(63) H(62) 123.7(7) 1_555 1_555 1_555 no
C(63) C(64) H(63) 119.1(8) 1_555 1_555 1_555 no
C(65) C(64) H(63) 133.6(8) 1_555 1_555 1_555 no
N(61) C(65) H(64) 103.8(7) 1_555 1_555 1_555 no
C(64) C(65) H(64) 145.9(7) 1_555 1_555 1_555 no
N(67) C(68) H(65) 122.7(7) 1_555 1_555 1_555 no
C(69) C(68) H(65) 125.6(7) 1_555 1_555 1_555 no
C(68) C(69) H(66) 127.4(9) 1_555 1_555 1_555 no
C(70) C(69) H(66) 127.7(9) 1_555 1_555 1_555 no
N(66) C(70) H(67) 126.1(7) 1_555 1_555 1_555 no
C(69) C(70) H(67) 125.9(7) 1_555 1_555 1_555 no
N(72) C(73) H(68) 125.0(7) 1_555 1_555 1_555 no
C(74) C(73) H(68) 125.0(8) 1_555 1_555 1_555 no
C(73) C(74) H(69) 130.5(10) 1_555 1_555 1_555 no
C(75) C(74) H(69) 124.5(8) 1_555 1_555 1_555 no
N(71) C(75) H(70) 125.0(9) 1_555 1_555 1_555 no
C(74) C(75) H(70) 125.2(8) 1_555 1_555 1_555 no
N(77) C(78) H(71) 124.9(7) 1_555 1_555 1_555 no
C(79) C(78) H(71) 124.8(7) 1_555 1_555 1_555 no
C(78) C(79) H(72) 127.5(10) 1_555 1_555 1_555 no
C(80) C(79) H(72) 128.2(10) 1_555 1_555 1_555 no
N(76) C(80) H(73) 127(1) 1_555 1_555 1_555 no
C(79) C(80) H(73) 121(1) 1_555 1_555 1_555 no
N(82) C(83) H(74) 129.5(9) 1_555 1_555 1_555 no
C(84) C(83) H(74) 118.1(10) 1_555 1_555 1_555 no
C(83) C(84) H(75) 127.1(9) 1_555 1_555 1_555 no
C(85) C(84) H(75) 128.1(8) 1_555 1_555 1_555 no
N(81) C(85) H(76) 127(1) 1_555 1_555 1_555 no
C(84) C(85) H(76) 121(1) 1_555 1_555 1_555 no
N(87) C(88) H(77) 123(1) 1_555 1_555 1_555 no
C(89) C(88) H(77) 124(1) 1_555 1_555 1_555 no
C(88) C(89) H(78) 115.2(9) 1_555 1_555 1_555 no
C(90) C(89) H(78) 129.5(10) 1_555 1_555 1_555 no
N(86) C(90) H(79) 124.8(10) 1_555 1_555 1_555 no
C(89) C(90) H(79) 125.0(9) 1_555 1_555 1_555 no
N(11) B(41) H(30) 113.3(7) 1_555 1_555 1_555 no
N(21) B(41) H(30) 110.2(6) 1_555 1_555 1_555 no
N(31) B(41) H(30) 105.9(5) 1_555 1_555 1_555 no
N(16) B(42) H(31) 107.2(7) 1_555 1_555 1_555 no
N(26) B(42) H(31) 102.5(6) 1_555 1_555 1_555 no
N(36) B(42) H(31) 118.5(6) 1_555 1_555 1_555 no
N(61) B(91) H(80) 114.6(7) 1_555 1_555 1_555 no
N(71) B(91) H(80) 109.1(7) 1_555 1_555 1_555 no
N(81) B(91) H(80) 104.7(9) 1_555 1_555 1_555 no
N(66) B(92) H(81) 108.2(6) 1_555 1_555 1_555 no
N(76) B(92) H(81) 115.3(8) 1_555 1_555 1_555 no
N(86) B(92) H(81) 104.3(8) 1_555 1_555 1_555 no

loop_
_geom_bond_atom_site_label_1
_geom_bond_atom_site_label_2
_geom_bond_distance
_geom_bond_site_symmetry_1
_geom_bond_site_symmetry_2
_geom_bond_publ_flag
Yb(1) O(1) 2.348(4) 1_555 1_555 yes
Yb(1) O(2) 2.373(4) 1_555 1_555 yes
Yb(1) N(12) 2.458(6) 1_555 1_555 yes
Yb(1) N(17) 2.441(6) 1_555 1_555 yes
Yb(1) N(22) 2.387(4) 1_555 1_555 yes
Yb(1) N(27) 2.375(4) 1_555 1_555 yes
Yb(1) N(32) 2.455(5) 1_555 1_555 yes
Yb(1) N(37) 2.495(4) 1_555 1_555 yes
Yb(51) O(51) 2.386(4) 1_555 1_555 yes
Yb(51) O(52) 2.342(4) 1_555 1_555 yes
Yb(51) N(62) 2.478(5) 1_555 1_555 yes
Yb(51) N(67) 2.473(5) 1_555 1_555 yes
Yb(51) N(72) 2.388(5) 1_555 1_555 yes
Yb(51) N(77) 2.376(4) 1_555 1_555 yes
Yb(51) N(82) 2.489(6) 1_555 1_555 yes
Yb(51) N(87) 2.470(6) 1_555 1_555 yes
Yb(51) C(51) 2.704(7) 1_555 1_555 yes
O(1) C(1) 1.250(7) 1_555 1_555 yes
O(2) C(1) 1.276(7) 1_555 1_555 yes
O(51) C(51) 1.238(8) 1_555 1_555 yes
O(52) C(51) 1.286(8) 1_555 1_555 yes
N(11) N(12) 1.357(7) 1_555 1_555 yes
N(11) C(15) 1.347(9) 1_555 1_555 yes
N(11) B(41) 1.527(10) 1_555 1_555 yes
N(12) C(13) 1.345(8) 1_555 1_555 yes
N(16) N(17) 1.379(7) 1_555 1_555 yes
N(16) C(20) 1.352(9) 1_555 1_555 yes
N(16) B(42) 1.524(9) 1_555 1_555 yes
N(17) C(18) 1.323(9) 1_555 1_555 yes
N(21) N(22) 1.362(7) 1_555 1_555 yes
N(21) C(25) 1.363(8) 1_555 1_555 yes
N(21) B(41) 1.54(1) 1_555 1_555 yes
N(22) C(23) 1.332(8) 1_555 1_555 yes
N(26) N(27) 1.361(6) 1_555 1_555 yes
N(26) C(30) 1.338(7) 1_555 1_555 yes
N(26) B(42) 1.517(9) 1_555 1_555 yes
N(27) C(28) 1.336(7) 1_555 1_555 yes
N(31) N(32) 1.363(7) 1_555 1_555 yes
N(31) C(35) 1.335(8) 1_555 1_555 yes
N(31) B(41) 1.534(9) 1_555 1_555 yes
N(32) C(33) 1.353(8) 1_555 1_555 yes
N(36) N(37) 1.354(7) 1_555 1_555 yes
N(36) C(40) 1.359(8) 1_555 1_555 yes
N(36) B(42) 1.543(9) 1_555 1_555 yes
N(37) C(38) 1.346(8) 1_555 1_555 yes
N(61) N(62) 1.368(7) 1_555 1_555 yes
N(61) C(65) 1.359(8) 1_555 1_555 yes
N(61) B(91) 1.538(10) 1_555 1_555 yes
N(62) C(63) 1.329(8) 1_555 1_555 yes
N(66) N(67) 1.366(7) 1_555 1_555 yes
N(66) C(70) 1.345(8) 1_555 1_555 yes
N(66) B(92) 1.533(8) 1_555 1_555 yes
N(67) C(68) 1.346(7) 1_555 1_555 yes
N(71) N(72) 1.370(7) 1_555 1_555 yes
N(71) C(75) 1.356(8) 1_555 1_555 yes
N(71) B(91) 1.519(10) 1_555 1_555 yes
N(72) C(73) 1.347(8) 1_555 1_555 yes
N(76) N(77) 1.361(7) 1_555 1_555 yes
N(76) C(80) 1.358(8) 1_555 1_555 yes
N(76) B(92) 1.52(1) 1_555 1_555 yes
N(77) C(78) 1.346(8) 1_555 1_555 yes
N(81) N(82) 1.351(7) 1_555 1_555 yes
N(81) C(85) 1.346(9) 1_555 1_555 yes
N(81) B(91) 1.540(10) 1_555 1_555 yes
N(82) C(83) 1.331(9) 1_555 1_555 yes
N(86) N(87) 1.347(7) 1_555 1_555 yes
N(86) C(90) 1.353(9) 1_555 1_555 yes
N(86) B(92) 1.552(9) 1_555 1_555 yes
N(87) C(88) 1.349(9) 1_555 1_555 yes
C(1) C(2) 1.528(8) 1_555 1_555 yes
C(2) C(3) 1.51(1) 1_555 1_555 yes
C(2) C(9) 1.546(9) 1_555 1_555 yes
C(3) C(4) 1.37(1) 1_555 1_555 yes
C(3) C(8) 1.37(1) 1_555 1_555 yes
C(4) C(5) 1.38(1) 1_555 1_555 yes
C(5) C(6) 1.36(2) 1_555 1_555 yes
C(6) C(7) 1.36(2) 1_555 1_555 yes
C(7) C(8) 1.39(2) 1_555 1_555 yes
C(9) C(10) 1.51(1) 1_555 1_555 yes
C(13) C(14) 1.38(1) 1_555 1_555 yes
C(14) C(15) 1.40(1) 1_555 1_555 yes
C(18) C(19) 1.37(1) 1_555 1_555 yes
C(19) C(20) 1.37(1) 1_555 1_555 yes
C(23) C(24) 1.357(9) 1_555 1_555 yes
C(24) C(25) 1.34(1) 1_555 1_555 yes
C(28) C(29) 1.386(9) 1_555 1_555 yes
C(29) C(30) 1.363(10) 1_555 1_555 yes
C(33) C(34) 1.388(10) 1_555 1_555 yes
C(34) C(35) 1.37(1) 1_555 1_555 yes
C(38) C(39) 1.369(9) 1_555 1_555 yes
C(39) C(40) 1.359(10) 1_555 1_555 yes
C(51) C(52) 1.531(10) 1_555 1_555 yes
C(52) C(53) 1.52(1) 1_555 1_555 yes
C(52) C(59) 1.54(1) 1_555 1_555 yes
C(53) C(54) 1.39(1) 1_555 1_555 yes
C(53) C(58) 1.38(1) 1_555 1_555 yes
C(54) C(55) 1.37(1) 1_555 1_555 yes
C(55) C(56) 1.38(2) 1_555 1_555 yes
C(56) C(57) 1.34(2) 1_555 1_555 yes
C(57) C(58) 1.36(2) 1_555 1_555 yes
C(59) C(60) 1.46(1) 1_555 1_555 yes
C(63) C(64) 1.406(10) 1_555 1_555 yes
C(64) C(65) 1.34(1) 1_555 1_555 yes
C(68) C(69) 1.384(10) 1_555 1_555 yes
C(69) C(70) 1.378(10) 1_555 1_555 yes
C(73) C(74) 1.400(10) 1_555 1_555 yes
C(74) C(75) 1.36(1) 1_555 1_555 yes
C(78) C(79) 1.395(10) 1_555 1_555 yes
C(79) C(80) 1.34(1) 1_555 1_555 yes
C(83) C(84) 1.39(1) 1_555 1_555 yes
C(84) C(85) 1.34(1) 1_555 1_555 yes
C(88) C(89) 1.39(1) 1_555 1_555 yes
C(89) C(90) 1.35(1) 1_555 1_555 yes
C(2) H(1) 1.055 1_555 1_555 no
C(4) H(2) 1.066 1_555 1_555 no
C(5) H(3) 0.951 1_555 1_555 no
C(6) H(4) 0.947 1_555 1_555 no
C(7) H(5) 0.947 1_555 1_555 no
C(8) H(6) 0.946 1_555 1_555 no
C(9) H(7) 0.956 1_555 1_555 no
C(9) H(8) 0.948 1_555 1_555 no
C(10) H(9) 0.947 1_555 1_555 no
C(10) H(10) 0.952 1_555 1_555 no
C(10) H(11) 0.947 1_555 1_555 no
C(13) H(12) 0.923 1_555 1_555 no
C(14) H(13) 0.955 1_555 1_555 no
C(15) H(14) 0.994 1_555 1_555 no
C(18) H(15) 0.949 1_555 1_555 no
C(19) H(16) 0.946 1_555 1_555 no
C(20) H(17) 0.952 1_555 1_555 no
C(23) H(18) 0.901 1_555 1_555 no
C(24) H(19) 1.043 1_555 1_555 no
C(25) H(20) 0.986 1_555 1_555 no
C(28) H(21) 1.038 1_555 1_555 no
C(29) H(22) 0.999 1_555 1_555 no
C(30) H(23) 0.983 1_555 1_555 no
C(33) H(24) 1.138 1_555 1_555 no
C(34) H(25) 1.039 1_555 1_555 no
C(35) H(26) 0.969 1_555 1_555 no
C(38) H(27) 1.004 1_555 1_555 no
C(39) H(28) 1.003 1_555 1_555 no
C(40) H(29) 1.037 1_555 1_555 no
C(52) H(51) 0.969 1_555 1_555 no
C(54) H(57) 0.955 1_555 1_555 no
C(55) H(58) 0.951 1_555 1_555 no
C(56) H(59) 0.945 1_555 1_555 no
C(57) H(60) 0.946 1_555 1_555 no
C(58) H(61) 0.951 1_555 1_555 no
C(59) H(52) 0.948 1_555 1_555 no
C(59) H(53) 0.949 1_555 1_555 no
C(60) H(54) 0.951 1_555 1_555 no
C(60) H(55) 0.951 1_555 1_555 no
C(60) H(56) 0.947 1_555 1_555 no
C(63) H(62) 1.062 1_555 1_555 no
C(64) H(63) 1.089 1_555 1_555 no
C(65) H(64) 1.150 1_555 1_555 no
C(68) H(65) 1.047 1_555 1_555 no
C(69) H(66) 0.949 1_555 1_555 no
C(70) H(67) 0.951 1_555 1_555 no
C(73) H(68) 0.950 1_555 1_555 no
C(74) H(69) 0.991 1_555 1_555 no
C(75) H(70) 0.948 1_555 1_555 no
C(78) H(71) 0.957 1_555 1_555 no
C(79) H(72) 1.036 1_555 1_555 no
C(80) H(73) 0.909 1_555 1_555 no
C(83) H(74) 1.019 1_555 1_555 no
C(84) H(75) 0.957 1_555 1_555 no
C(85) H(76) 0.990 1_555 1_555 no
C(88) H(77) 0.952 1_555 1_555 no
C(89) H(78) 0.958 1_555 1_555 no
C(90) H(79) 0.947 1_555 1_555 no
B(41) H(30) 1.365 1_555 1_555 no
B(42) H(31) 1.190 1_555 1_555 no
B(91) H(80) 1.079 1_555 1_555 no
B(92) H(81) 1.002 1_555 1_555 no

loop_
_geom_torsion_atom_site_label_1
_geom_torsion_atom_site_label_2
_geom_torsion_atom_site_label_3
_geom_torsion_atom_site_label_4
_geom_torsion
_geom_torsion_site_symmetry_1
_geom_torsion_site_symmetry_2
_geom_torsion_site_symmetry_3
_geom_torsion_site_symmetry_4
_geom_torsion_publ_flag
Yb(1) O(1) C(1) O(2) -2.5(6) 1_555 1_555 1_555 1_555 yes
Yb(1) O(1) C(1) C(2) 176.7(5) 1_555 1_555 1_555 1_555 yes
Yb(1) O(2) C(1) O(1) 2.4(6) 1_555 1_555 1_555 1_555 yes
Yb(1) O(2) C(1) C(2) -176.7(5) 1_555 1_555 1_555 1_555 yes
Yb(1) N(12) N(11) C(15) -164.8(5) 1_555 1_555 1_555 1_555 yes
Yb(1) N(12) N(11) B(41) 21.2(8) 1_555 1_555 1_555 1_555 yes
Yb(1) N(12) C(13) C(14) 163.8(5) 1_555 1_555 1_555 1_555 yes
Yb(1) N(17) N(16) C(20) 179.3(5) 1_555 1_555 1_555 1_555 yes
Yb(1) N(17) N(16) B(42) -3.0(8) 1_555 1_555 1_555 1_555 yes
Yb(1) N(17) C(18) C(19) -178.9(5) 1_555 1_555 1_555 1_555 yes
Yb(1) N(22) N(21) C(25) -171.4(4) 1_555 1_555 1_555 1_555 yes
Yb(1) N(22) N(21) B(41) 3.9(8) 1_555 1_555 1_555 1_555 yes
Yb(1) N(22) C(23) C(24) 172.0(4) 1_555 1_555 1_555 1_555 yes
Yb(1) N(27) N(26) C(30) -175.5(4) 1_555 1_555 1_555 1_555 yes
Yb(1) N(27) N(26) B(42) 1.5(8) 1_555 1_555 1_555 1_555 yes
Yb(1) N(27) C(28) C(29) 175.3(5) 1_555 1_555 1_555 1_555 yes
Yb(1) N(32) N(31) C(35) -178.0(5) 1_555 1_555 1_555 1_555 yes
Yb(1) N(32) N(31) B(41) -4.4(8) 1_555 1_555 1_555 1_555 yes
Yb(1) N(32) C(33) C(34) 178.0(5) 1_555 1_555 1_555 1_555 yes
Yb(1) N(37) N(36) C(40) -168.7(4) 1_555 1_555 1_555 1_555 yes
Yb(1) N(37) N(36) B(42) 10.0(8) 1_555 1_555 1_555 1_555 yes
Yb(1) N(37) C(38) C(39) 167.0(5) 1_555 1_555 1_555 1_555 yes
Yb(51) O(51) C(51) O(52) -5.2(6) 1_555 1_555 1_555 1_555 yes
Yb(51) O(51) C(51) C(52) 174.2(6) 1_555 1_555 1_555 1_555 yes
Yb(51) O(52) C(51) O(51) 5.3(7) 1_555 1_555 1_555 1_555 yes
Yb(51) O(52) C(51) C(52) -174.2(6) 1_555 1_555 1_555 1_555 yes
Yb(51) N(62) N(61) C(65) 169.5(5) 1_555 1_555 1_555 1_555 yes
Yb(51) N(62) N(61) B(91) -13.2(8) 1_555 1_555 1_555 1_555 yes
Yb(51) N(62) C(63) C(64) -168.8(5) 1_555 1_555 1_555 1_555 yes
Yb(51) N(67) N(66) C(70) -177.4(5) 1_555 1_555 1_555 1_555 yes
Yb(51) N(67) N(66) B(92) 5.4(8) 1_555 1_555 1_555 1_555 yes
Yb(51) N(67) C(68) C(69) 177.7(5) 1_555 1_555 1_555 1_555 yes
Yb(51) N(72) N(71) C(75) 168.4(5) 1_555 1_555 1_555 1_555 yes
Yb(51) N(72) N(71) B(91) -11.2(8) 1_555 1_555 1_555 1_555 yes
Yb(51) N(72) C(73) C(74) -168.0(5) 1_555 1_555 1_555 1_555 yes
Yb(51) N(77) N(76) C(80) 167.1(4) 1_555 1_555 1_555 1_555 yes
Yb(51) N(77) N(76) B(92) -9.9(7) 1_555 1_555 1_555 1_555 yes
Yb(51) N(77) C(78) C(79) -166.0(5) 1_555 1_555 1_555 1_555 yes
Yb(51) N(82) N(81) C(85) -177.1(5) 1_555 1_555 1_555 1_555 yes
Yb(51) N(82) N(81) B(91) 6.2(9) 1_555 1_555 1_555 1_555 yes
Yb(51) N(82) C(83) C(84) 177.5(5) 1_555 1_555 1_555 1_555 yes
Yb(51) N(87) N(86) C(90) 173.1(4) 1_555 1_555 1_555 1_555 yes
Yb(51) N(87) N(86) B(92) -8.9(7) 1_555 1_555 1_555 1_555 yes
Yb(51) N(87) C(88) C(89) -172.0(5) 1_555 1_555 1_555 1_555 yes
Yb(51) C(51) C(52) C(53) -123(4) 1_555 1_555 1_555 1_555 yes
Yb(51) C(51) C(52) C(59) 110(4) 1_555 1_555 1_555 1_555 yes
O(1) Yb(1) O(2) C(1) -1.3(3) 1_555 1_555 1_555 1_555 yes
O(1) Yb(1) N(12) N(11) -112.5(4) 1_555 1_555 1_555 1_555 yes
O(1) Yb(1) N(12) C(13) 86.1(6) 1_555 1_555 1_555 1_555 yes
O(1) Yb(1) N(17) N(16) -113.0(5) 1_555 1_555 1_555 1_555 yes
O(1) Yb(1) N(17) C(18) 66.4(7) 1_555 1_555 1_555 1_555 yes
O(1) Yb(1) N(22) N(21) 92.5(5) 1_555 1_555 1_555 1_555 yes
O(1) Yb(1) N(22) C(23) -78.4(6) 1_555 1_555 1_555 1_555 yes
O(1) Yb(1) N(27) N(26) 121.6(5) 1_555 1_555 1_555 1_555 yes
O(1) Yb(1) N(27) C(28) -51.9(5) 1_555 1_555 1_555 1_555 yes
O(1) Yb(1) N(32) N(31) -175.4(5) 1_555 1_555 1_555 1_555 yes
O(1) Yb(1) N(32) C(33) 6.2(6) 1_555 1_555 1_555 1_555 yes
O(1) Yb(1) N(37) N(36) -9.1(6) 1_555 1_555 1_555 1_555 yes
O(1) Yb(1) N(37) C(38) -174.8(5) 1_555 1_555 1_555 1_555 yes
O(1) C(1) C(2) C(3) -127.6(6) 1_555 1_555 1_555 1_555 yes
O(1) C(1) C(2) C(9) 105.4(6) 1_555 1_555 1_555 1_555 yes
O(2) Yb(1) O(1) C(1) 1.4(3) 1_555 1_555 1_555 1_555 yes
O(2) Yb(1) N(12) N(11) -35.8(6) 1_555 1_555 1_555 1_555 yes
O(2) Yb(1) N(12) C(13) 162.8(5) 1_555 1_555 1_555 1_555 yes
O(2) Yb(1) N(17) N(16) -169.2(5) 1_555 1_555 1_555 1_555 yes
O(2) Yb(1) N(17) C(18) 10.2(7) 1_555 1_555 1_555 1_555 yes
O(2) Yb(1) N(22) N(21) 114.7(4) 1_555 1_555 1_555 1_555 yes
O(2) Yb(1) N(22) C(23) -56.1(5) 1_555 1_555 1_555 1_555 yes
O(2) Yb(1) N(27) N(26) 96.4(5) 1_555 1_555 1_555 1_555 yes
O(2) Yb(1) N(27) C(28) -77.1(6) 1_555 1_555 1_555 1_555 yes
O(2) Yb(1) N(32) N(31) -118.2(5) 1_555 1_555 1_555 1_555 yes
O(2) Yb(1) N(32) C(33) 63.3(6) 1_555 1_555 1_555 1_555 yes
O(2) Yb(1) N(37) N(36) -97.9(5) 1_555 1_555 1_555 1_555 yes
O(2) Yb(1) N(37) C(38) 96.5(6) 1_555 1_555 1_555 1_555 yes
O(2) C(1) C(2) C(3) 51.6(8) 1_555 1_555 1_555 1_555 yes
O(2) C(1) C(2) C(9) -75.5(8) 1_555 1_555 1_555 1_555 yes
O(51) Yb(51) O(52) C(51) -2.8(3) 1_555 1_555 1_555 1_555 yes
O(51) Yb(51) N(62) N(61) 100.5(5) 1_555 1_555 1_555 1_555 yes
O(51) Yb(51) N(62) C(63) -93.1(6) 1_555 1_555 1_555 1_555 yes
O(51) Yb(51) N(67) N(66) 111.7(5) 1_555 1_555 1_555 1_555 yes
O(51) Yb(51) N(67) C(68) -65.1(6) 1_555 1_555 1_555 1_555 yes
O(51) Yb(51) N(72) N(71) -86.8(5) 1_555 1_555 1_555 1_555 yes
O(51) Yb(51) N(72) C(73) 80.6(7) 1_555 1_555 1_555 1_555 yes
O(51) Yb(51) N(77) N(76) -108.8(5) 1_555 1_555 1_555 1_555 yes
O(51) Yb(51) N(77) C(78) 58.0(6) 1_555 1_555 1_555 1_555 yes
O(51) Yb(51) N(82) N(81) 167.9(5) 1_555 1_555 1_555 1_555 yes
O(51) Yb(51) N(82) C(83) -10.9(7) 1_555 1_555 1_555 1_555 yes
O(51) Yb(51) N(87) N(86) 14.6(6) 1_555 1_555 1_555 1_555 yes
O(51) Yb(51) N(87) C(88) -175.9(5) 1_555 1_555 1_555 1_555 yes
O(51) Yb(51) C(51) O(52) 174.9(6) 1_555 1_555 1_555 1_555 yes
O(51) Yb(51) C(51) C(52) -130(5) 1_555 1_555 1_555 1_555 yes
O(51) C(51) Yb(51) O(52) -174.9(6) 1_555 1_555 1_555 1_555 yes
O(51) C(51) Yb(51) N(62) 75.1(5) 1_555 1_555 1_555 1_555 yes
O(51) C(51) Yb(51) N(67) -91.7(4) 1_555 1_555 1_555 1_555 yes
O(51) C(51) Yb(51) N(72) 162.0(4) 1_555 1_555 1_555 1_555 yes
O(51) C(51) Yb(51) N(77) -16.9(4) 1_555 1_555 1_555 1_555 yes
O(51) C(51) Yb(51) N(82) 87.9(4) 1_555 1_555 1_555 1_555 yes
O(51) C(51) Yb(51) N(87) -104.1(5) 1_555 1_555 1_555 1_555 yes
O(51) C(51) C(52) C(53) 109.5(7) 1_555 1_555 1_555 1_555 yes
O(51) C(51) C(52) C(59) -16(1) 1_555 1_555 1_555 1_555 yes
O(52) Yb(51) O(51) C(51) 2.9(4) 1_555 1_555 1_555 1_555 yes
O(52) Yb(51) N(62) N(61) 18.2(7) 1_555 1_555 1_555 1_555 yes
O(52) Yb(51) N(62) C(63) -175.4(6) 1_555 1_555 1_555 1_555 yes
O(52) Yb(51) N(67) N(66) 169.0(5) 1_555 1_555 1_555 1_555 yes
O(52) Yb(51) N(67) C(68) -7.9(6) 1_555 1_555 1_555 1_555 yes
O(52) Yb(51) N(72) N(71) -108.5(5) 1_555 1_555 1_555 1_555 yes
O(52) Yb(51) N(72) C(73) 58.9(6) 1_555 1_555 1_555 1_555 yes
O(52) Yb(51) N(77) N(76) -87.4(5) 1_555 1_555 1_555 1_555 yes
O(52) Yb(51) N(77) C(78) 79.4(6) 1_555 1_555 1_555 1_555 yes
O(52) Yb(51) N(82) N(81) 110.7(5) 1_555 1_555 1_555 1_555 yes
O(52) Yb(51) N(82) C(83) -68.0(7) 1_555 1_555 1_555 1_555 yes
O(52) Yb(51) N(87) N(86) 97.7(5) 1_555 1_555 1_555 1_555 yes
O(52) Yb(51) N(87) C(88) -92.8(6) 1_555 1_555 1_555 1_555 yes
O(52) Yb(51) C(51) C(52) 55(4) 1_555 1_555 1_555 1_555 yes
O(52) C(51) Yb(51) N(62) -110.0(4) 1_555 1_555 1_555 1_555 yes
O(52) C(51) Yb(51) N(67) 83.2(4) 1_555 1_555 1_555 1_555 yes
O(52) C(51) Yb(51) N(72) -23.1(4) 1_555 1_555 1_555 1_555 yes
O(52) C(51) Yb(51) N(77) 157.9(3) 1_555 1_555 1_555 1_555 yes
O(52) C(51) Yb(51) N(82) -97.2(4) 1_555 1_555 1_555 1_555 yes
O(52) C(51) Yb(51) N(87) 70.8(5) 1_555 1_555 1_555 1_555 yes
O(52) C(51) C(52) C(53) -71.0(8) 1_555 1_555 1_555 1_555 yes
O(52) C(51) C(52) C(59) 162.7(6) 1_555 1_555 1_555 1_555 yes
N(11) N(12) Yb(1) N(17) 124.5(4) 1_555 1_555 1_555 1_555 yes
N(11) N(12) Yb(1) N(22) 22.7(4) 1_555 1_555 1_555 1_555 yes
N(11) N(12) Yb(1) N(27) -178.4(5) 1_555 1_555 1_555 1_555 yes
N(11) N(12) Yb(1) N(32) -57.5(4) 1_555 1_555 1_555 1_555 yes
N(11) N(12) Yb(1) N(37) 101.0(5) 1_555 1_555 1_555 1_555 yes
N(11) N(12) C(13) C(14) 0.5(8) 1_555 1_555 1_555 1_555 yes
N(11) C(15) C(14) C(13) 1.7(9) 1_555 1_555 1_555 1_555 yes
N(11) B(41) N(21) N(22) 55.0(8) 1_555 1_555 1_555 1_555 yes
N(11) B(41) N(21) C(25) -130.9(7) 1_555 1_555 1_555 1_555 yes
N(11) B(41) N(31) N(32) -58.6(8) 1_555 1_555 1_555 1_555 yes
N(11) B(41) N(31) C(35) 113.6(8) 1_555 1_555 1_555 1_555 yes
N(12) Yb(1) O(1) C(1) 138.4(3) 1_555 1_555 1_555 1_555 yes
N(12) Yb(1) O(2) C(1) -103.0(4) 1_555 1_555 1_555 1_555 yes
N(12) Yb(1) N(17) N(16) 22.4(6) 1_555 1_555 1_555 1_555 yes
N(12) Yb(1) N(17) C(18) -158.2(6) 1_555 1_555 1_555 1_555 yes
N(12) Yb(1) N(22) N(21) -35.3(4) 1_555 1_555 1_555 1_555 yes
N(12) Yb(1) N(22) C(23) 153.9(6) 1_555 1_555 1_555 1_555 yes
N(12) Yb(1) N(27) N(26) -109.6(5) 1_555 1_555 1_555 1_555 yes
N(12) Yb(1) N(27) C(28) 76.9(6) 1_555 1_555 1_555 1_555 yes
N(12) Yb(1) N(32) N(31) 49.1(5) 1_555 1_555 1_555 1_555 yes
N(12) Yb(1) N(32) C(33) -129.3(7) 1_555 1_555 1_555 1_555 yes
N(12) Yb(1) N(37) N(36) 114.1(5) 1_555 1_555 1_555 1_555 yes
N(12) Yb(1) N(37) C(38) -51.6(6) 1_555 1_555 1_555 1_555 yes
N(12) N(11) C(15) C(14) -1.5(9) 1_555 1_555 1_555 1_555 yes
N(12) N(11) B(41) N(21) -70.3(8) 1_555 1_555 1_555 1_555 yes
N(12) N(11) B(41) N(31) 48.9(8) 1_555 1_555 1_555 1_555 yes
N(12) C(13) C(14) C(15) -1.4(9) 1_555 1_555 1_555 1_555 yes
N(16) N(17) Yb(1) N(22) 115.1(4) 1_555 1_555 1_555 1_555 yes
N(16) N(17) Yb(1) N(27) -35.2(4) 1_555 1_555 1_555 1_555 yes
N(16) N(17) Yb(1) N(32) -153.7(4) 1_555 1_555 1_555 1_555 yes
N(16) N(17) Yb(1) N(37) 45.8(4) 1_555 1_555 1_555 1_555 yes
N(16) N(17) C(18) C(19) 0.6(9) 1_555 1_555 1_555 1_555 yes
N(16) C(20) C(19) C(18) 0.5(9) 1_555 1_555 1_555 1_555 yes
N(16) B(42) N(26) N(27) -59.4(8) 1_555 1_555 1_555 1_555 yes
N(16) B(42) N(26) C(30) 116.9(7) 1_555 1_555 1_555 1_555 yes
N(16) B(42) N(36) N(37) 56.1(8) 1_555 1_555 1_555 1_555 yes
N(16) B(42) N(36) C(40) -125.5(7) 1_555 1_555 1_555 1_555 yes
N(17) Yb(1) O(1) C(1) -75.0(4) 1_555 1_555 1_555 1_555 yes
N(17) Yb(1) O(2) C(1) 90.2(4) 1_555 1_555 1_555 1_555 yes
N(17) Yb(1) N(12) C(13) -36.9(7) 1_555 1_555 1_555 1_555 yes
N(17) Yb(1) N(22) N(21) -174.1(4) 1_555 1_555 1_555 1_555 yes
N(17) Yb(1) N(22) C(23) 15.1(6) 1_555 1_555 1_555 1_555 yes
N(17) Yb(1) N(27) N(26) 36.5(4) 1_555 1_555 1_555 1_555 yes
N(17) Yb(1) N(27) C(28) -137.0(6) 1_555 1_555 1_555 1_555 yes
N(17) Yb(1) N(32) N(31) -133.6(5) 1_555 1_555 1_555 1_555 yes
N(17) Yb(1) N(32) C(33) 48.0(8) 1_555 1_555 1_555 1_555 yes
N(17) Yb(1) N(37) N(36) -50.1(5) 1_555 1_555 1_555 1_555 yes
N(17) Yb(1) N(37) C(38) 144.3(6) 1_555 1_555 1_555 1_555 yes
N(17) N(16) C(20) C(19) -0.2(9) 1_555 1_555 1_555 1_555 yes
N(17) N(16) B(42) N(26) 59.6(8) 1_555 1_555 1_555 1_555 yes
N(17) N(16) B(42) N(36) -61.3(7) 1_555 1_555 1_555 1_555 yes
N(17) C(18) C(19) C(20) -0.7(10) 1_555 1_555 1_555 1_555 yes
N(21) N(22) Yb(1) N(27) -82.4(6) 1_555 1_555 1_555 1_555 yes
N(21) N(22) Yb(1) N(32) 35.3(4) 1_555 1_555 1_555 1_555 yes
N(21) N(22) Yb(1) N(37) -107.8(4) 1_555 1_555 1_555 1_555 yes
N(21) N(22) C(23) C(24) 0.0(8) 1_555 1_555 1_555 1_555 yes
N(21) C(25) C(24) C(23) 2.1(9) 1_555 1_555 1_555 1_555 yes
N(21) B(41) N(11) C(15) 116.9(8) 1_555 1_555 1_555 1_555 yes
N(21) B(41) N(31) N(32) 61.7(8) 1_555 1_555 1_555 1_555 yes
N(21) B(41) N(31) C(35) -126.0(8) 1_555 1_555 1_555 1_555 yes
N(22) Yb(1) O(1) C(1) 28.4(4) 1_555 1_555 1_555 1_555 yes
N(22) Yb(1) O(2) C(1) -161.5(4) 1_555 1_555 1_555 1_555 yes
N(22) Yb(1) N(12) C(13) -138.7(6) 1_555 1_555 1_555 1_555 yes
N(22) Yb(1) N(17) C(18) -65.5(7) 1_555 1_555 1_555 1_555 yes
N(22) Yb(1) N(27) N(26) -62.3(6) 1_555 1_555 1_555 1_555 yes
N(22) Yb(1) N(27) C(28) 124.2(6) 1_555 1_555 1_555 1_555 yes
N(22) Yb(1) N(32) N(31) -35.3(5) 1_555 1_555 1_555 1_555 yes
N(22) Yb(1) N(32) C(33) 146.3(7) 1_555 1_555 1_555 1_555 yes
N(22) Yb(1) N(37) N(36) -161.3(5) 1_555 1_555 1_555 1_555 yes
N(22) Yb(1) N(37) C(38) 33.1(6) 1_555 1_555 1_555 1_555 yes
N(22) N(21) C(25) C(24) -2.1(8) 1_555 1_555 1_555 1_555 yes
N(22) N(21) B(41) N(31) -62.7(8) 1_555 1_555 1_555 1_555 yes
N(22) C(23) C(24) C(25) -1.3(9) 1_555 1_555 1_555 1_555 yes
N(26) N(27) Yb(1) N(32) -171.0(4) 1_555 1_555 1_555 1_555 yes
N(26) N(27) Yb(1) N(37) -37.1(5) 1_555 1_555 1_555 1_555 yes
N(26) N(27) C(28) C(29) 0.9(8) 1_555 1_555 1_555 1_555 yes
N(26) C(30) C(29) C(28) 0.3(9) 1_555 1_555 1_555 1_555 yes
N(26) B(42) N(16) C(20) -123.3(7) 1_555 1_555 1_555 1_555 yes
N(26) B(42) N(36) N(37) -64.7(7) 1_555 1_555 1_555 1_555 yes
N(26) B(42) N(36) C(40) 113.7(7) 1_555 1_555 1_555 1_555 yes
N(27) Yb(1) O(1) C(1) -154.2(4) 1_555 1_555 1_555 1_555 yes
N(27) Yb(1) O(2) C(1) 28.8(4) 1_555 1_555 1_555 1_555 yes
N(27) Yb(1) N(12) C(13) 20.2(6) 1_555 1_555 1_555 1_555 yes
N(27) Yb(1) N(17) C(18) 144.2(7) 1_555 1_555 1_555 1_555 yes
N(27) Yb(1) N(22) C(23) 106.8(6) 1_555 1_555 1_555 1_555 yes
N(27) Yb(1) N(32) N(31) 116.7(5) 1_555 1_555 1_555 1_555 yes
N(27) Yb(1) N(32) C(33) -61.8(7) 1_555 1_555 1_555 1_555 yes
N(27) Yb(1) N(37) N(36) 31.0(5) 1_555 1_555 1_555 1_555 yes
N(27) Yb(1) N(37) C(38) -134.6(6) 1_555 1_555 1_555 1_555 yes
N(27) N(26) C(30) C(29) 0.2(8) 1_555 1_555 1_555 1_555 yes
N(27) N(26) B(42) N(36) 59.2(8) 1_555 1_555 1_555 1_555 yes
N(27) C(28) C(29) C(30) -0.8(8) 1_555 1_555 1_555 1_555 yes
N(31) N(32) Yb(1) N(37) 20.0(6) 1_555 1_555 1_555 1_555 yes
N(31) N(32) C(33) C(34) -0.7(8) 1_555 1_555 1_555 1_555 yes
N(31) C(35) C(34) C(33) 0.3(10) 1_555 1_555 1_555 1_555 yes
N(31) B(41) N(11) C(15) -124.0(7) 1_555 1_555 1_555 1_555 yes
N(31) B(41) N(21) C(25) 111.4(7) 1_555 1_555 1_555 1_555 yes
N(32) Yb(1) O(1) C(1) 86.2(4) 1_555 1_555 1_555 1_555 yes
N(32) Yb(1) O(2) C(1) -82.3(4) 1_555 1_555 1_555 1_555 yes
N(32) Yb(1) N(12) C(13) 141.1(6) 1_555 1_555 1_555 1_555 yes
N(32) Yb(1) N(17) C(18) 25.8(9) 1_555 1_555 1_555 1_555 yes
N(32) Yb(1) N(22) C(23) -135.5(6) 1_555 1_555 1_555 1_555 yes
N(32) Yb(1) N(27) C(28) 15.5(6) 1_555 1_555 1_555 1_555 yes
N(32) Yb(1) N(37) N(36) 142.9(4) 1_555 1_555 1_555 1_555 yes
N(32) Yb(1) N(37) C(38) -22.7(7) 1_555 1_555 1_555 1_555 yes
N(32) N(31) C(35) C(34) -0.7(10) 1_555 1_555 1_555 1_555 yes
N(32) C(33) C(34) C(35) 0.3(9) 1_555 1_555 1_555 1_555 yes
N(36) N(37) C(38) C(39) -0.3(8) 1_555 1_555 1_555 1_555 yes
N(36) C(40) C(39) C(38) -0.2(8) 1_555 1_555 1_555 1_555 yes
N(36) B(42) N(16) C(20) 115.8(7) 1_555 1_555 1_555 1_555 yes
N(36) B(42) N(26) C(30) -124.5(7) 1_555 1_555 1_555 1_555 yes
N(37) Yb(1) O(1) C(1) -113.8(4) 1_555 1_555 1_555 1_555 yes
N(37) Yb(1) O(2) C(1) 137.1(3) 1_555 1_555 1_555 1_555 yes
N(37) Yb(1) N(12) C(13) -60.4(6) 1_555 1_555 1_555 1_555 yes
N(37) Yb(1) N(17) C(18) -134.8(7) 1_555 1_555 1_555 1_555 yes
N(37) Yb(1) N(22) C(23) 81.4(6) 1_555 1_555 1_555 1_555 yes
N(37) Yb(1) N(27) C(28) 149.3(6) 1_555 1_555 1_555 1_555 yes
N(37) Yb(1) N(32) C(33) -158.5(6) 1_555 1_555 1_555 1_555 yes
N(37) N(36) C(40) C(39) 0.0(8) 1_555 1_555 1_555 1_555 yes
N(37) C(38) C(39) C(40) 0.4(9) 1_555 1_555 1_555 1_555 yes
N(61) N(62) Yb(51) N(67) -134.7(5) 1_555 1_555 1_555 1_555 yes
N(61) N(62) Yb(51) N(72) -30.9(5) 1_555 1_555 1_555 1_555 yes
N(61) N(62) Yb(51) N(77) 166.4(5) 1_555 1_555 1_555 1_555 yes
N(61) N(62) Yb(51) N(82) 52.7(5) 1_555 1_555 1_555 1_555 yes
N(61) N(62) Yb(51) N(87) -114.8(5) 1_555 1_555 1_555 1_555 yes
N(61) N(62) Yb(51) C(51) 65.7(6) 1_555 1_555 1_555 1_555 yes
N(61) N(62) C(63) C(64) -0.8(8) 1_555 1_555 1_555 1_555 yes
N(61) C(65) C(64) C(63) -0.8(10) 1_555 1_555 1_555 1_555 yes
N(61) B(91) N(71) N(72) -52.9(8) 1_555 1_555 1_555 1_555 yes
N(61) B(91) N(71) C(75) 127.6(7) 1_555 1_555 1_555 1_555 yes
N(61) B(91) N(81) N(82) 58.9(8) 1_555 1_555 1_555 1_555 yes
N(61) B(91) N(81) C(85) -117.1(8) 1_555 1_555 1_555 1_555 yes
N(62) Yb(51) O(51) C(51) -130.3(4) 1_555 1_555 1_555 1_555 yes
N(62) Yb(51) O(52) C(51) 108.4(4) 1_555 1_555 1_555 1_555 yes
N(62) Yb(51) N(67) N(66) -27.7(6) 1_555 1_555 1_555 1_555 yes
N(62) Yb(51) N(67) C(68) 155.5(6) 1_555 1_555 1_555 1_555 yes
N(62) Yb(51) N(72) N(71) 43.6(5) 1_555 1_555 1_555 1_555 yes
N(62) Yb(51) N(72) C(73) -149.0(6) 1_555 1_555 1_555 1_555 yes
N(62) Yb(51) N(77) N(76) 117.4(5) 1_555 1_555 1_555 1_555 yes
N(62) Yb(51) N(77) C(78) -75.8(6) 1_555 1_555 1_555 1_555 yes
N(62) Yb(51) N(82) N(81) -48.8(5) 1_555 1_555 1_555 1_555 yes
N(62) Yb(51) N(82) C(83) 132.5(7) 1_555 1_555 1_555 1_555 yes
N(62) Yb(51) N(87) N(86) -117.5(5) 1_555 1_555 1_555 1_555 yes
N(62) Yb(51) N(87) C(88) 52.0(6) 1_555 1_555 1_555 1_555 yes
N(62) Yb(51) C(51) C(52) -54(4) 1_555 1_555 1_555 1_555 yes
N(62) N(61) C(65) C(64) 0.4(9) 1_555 1_555 1_555 1_555 yes
N(62) N(61) B(91) N(71) 66.4(8) 1_555 1_555 1_555 1_555 yes
N(62) N(61) B(91) N(81) -54.3(8) 1_555 1_555 1_555 1_555 yes
N(62) C(63) C(64) C(65) 1.0(10) 1_555 1_555 1_555 1_555 yes
N(66) N(67) Yb(51) N(72) -119.6(5) 1_555 1_555 1_555 1_555 yes
N(66) N(67) Yb(51) N(77) 31.3(5) 1_555 1_555 1_555 1_555 yes
N(66) N(67) Yb(51) N(82) 138.9(4) 1_555 1_555 1_555 1_555 yes
N(66) N(67) Yb(51) N(87) -47.7(5) 1_555 1_555 1_555 1_555 yes
N(66) N(67) Yb(51) C(51) 139.6(5) 1_555 1_555 1_555 1_555 yes
N(66) N(67) C(68) C(69) 0.5(9) 1_555 1_555 1_555 1_555 yes
N(66) C(70) C(69) C(68) 1.0(10) 1_555 1_555 1_555 1_555 yes
N(66) B(92) N(76) N(77) 65.3(7) 1_555 1_555 1_555 1_555 yes
N(66) B(92) N(76) C(80) -111.0(7) 1_555 1_555 1_555 1_555 yes
N(66) B(92) N(86) N(87) -58.1(8) 1_555 1_555 1_555 1_555 yes
N(66) B(92) N(86) C(90) 119.4(7) 1_555 1_555 1_555 1_555 yes
N(67) Yb(51) O(51) C(51) 81.8(4) 1_555 1_555 1_555 1_555 yes
N(67) Yb(51) O(52) C(51) -89.0(4) 1_555 1_555 1_555 1_555 yes
N(67) Yb(51) N(62) C(63) 31.8(8) 1_555 1_555 1_555 1_555 yes
N(67) Yb(51) N(72) N(71) -177.1(4) 1_555 1_555 1_555 1_555 yes
N(67) Yb(51) N(72) C(73) -9.7(6) 1_555 1_555 1_555 1_555 yes
N(67) Yb(51) N(77) N(76) -29.0(4) 1_555 1_555 1_555 1_555 yes
N(67) Yb(51) N(77) C(78) 137.8(6) 1_555 1_555 1_555 1_555 yes
N(67) Yb(51) N(82) N(81) 140.2(5) 1_555 1_555 1_555 1_555 yes
N(67) Yb(51) N(82) C(83) -38.5(9) 1_555 1_555 1_555 1_555 yes
N(67) Yb(51) N(87) N(86) 49.3(4) 1_555 1_555 1_555 1_555 yes
N(67) Yb(51) N(87) C(88) -141.2(7) 1_555 1_555 1_555 1_555 yes
N(67) Yb(51) C(51) C(52) 138(4) 1_555 1_555 1_555 1_555 yes
N(67) N(66) C(70) C(69) -0.7(9) 1_555 1_555 1_555 1_555 yes
N(67) N(66) B(92) N(76) -60.6(8) 1_555 1_555 1_555 1_555 yes
N(67) N(66) B(92) N(86) 59.7(8) 1_555 1_555 1_555 1_555 yes
N(67) C(68) C(69) C(70) -0.9(10) 1_555 1_555 1_555 1_555 yes
N(71) N(72) Yb(51) N(77) 80.3(6) 1_555 1_555 1_555 1_555 yes
N(71) N(72) Yb(51) N(82) -28.2(5) 1_555 1_555 1_555 1_555 yes
N(71) N(72) Yb(51) N(87) 117.2(5) 1_555 1_555 1_555 1_555 yes
N(71) N(72) Yb(51) C(51) -97.5(5) 1_555 1_555 1_555 1_555 yes
N(71) N(72) C(73) C(74) 1.1(8) 1_555 1_555 1_555 1_555 yes
N(71) C(75) C(74) C(73) -0.6(10) 1_555 1_555 1_555 1_555 yes
N(71) B(91) N(61) C(65) -117.1(8) 1_555 1_555 1_555 1_555 yes
N(71) B(91) N(81) N(82) -61.6(8) 1_555 1_555 1_555 1_555 yes
N(71) B(91) N(81) C(85) 122.4(8) 1_555 1_555 1_555 1_555 yes
N(72) Yb(51) O(51) C(51) -23.1(5) 1_555 1_555 1_555 1_555 yes
N(72) Yb(51) O(52) C(51) 157.1(4) 1_555 1_555 1_555 1_555 yes
N(72) Yb(51) N(62) C(63) 135.5(7) 1_555 1_555 1_555 1_555 yes
N(72) Yb(51) N(67) C(68) 63.5(7) 1_555 1_555 1_555 1_555 yes
N(72) Yb(51) N(77) N(76) 81.2(6) 1_555 1_555 1_555 1_555 yes
N(72) Yb(51) N(77) C(78) -112.0(7) 1_555 1_555 1_555 1_555 yes
N(72) Yb(51) N(82) N(81) 30.6(5) 1_555 1_555 1_555 1_555 yes
N(72) Yb(51) N(82) C(83) -148.1(7) 1_555 1_555 1_555 1_555 yes
N(72) Yb(51) N(87) N(86) 163.5(5) 1_555 1_555 1_555 1_555 yes
N(72) Yb(51) N(87) C(88) -27.0(6) 1_555 1_555 1_555 1_555 yes
N(72) Yb(51) C(51) C(52) 31(4) 1_555 1_555 1_555 1_555 yes
N(72) N(71) C(75) C(74) 1.3(9) 1_555 1_555 1_555 1_555 yes
N(72) N(71) B(91) N(81) 65.6(8) 1_555 1_555 1_555 1_555 yes
N(72) C(73) C(74) C(75) -0.3(10) 1_555 1_555 1_555 1_555 yes
N(76) N(77) Yb(51) N(82) -177.6(4) 1_555 1_555 1_555 1_555 yes
N(76) N(77) Yb(51) N(87) 43.7(5) 1_555 1_555 1_555 1_555 yes
N(76) N(77) Yb(51) C(51) -101.0(5) 1_555 1_555 1_555 1_555 yes
N(76) N(77) C(78) C(79) 2.4(8) 1_555 1_555 1_555 1_555 yes
N(76) C(80) C(79) C(78) 0.2(8) 1_555 1_555 1_555 1_555 yes
N(76) B(92) N(66) C(70) 122.7(8) 1_555 1_555 1_555 1_555 yes
N(76) B(92) N(86) N(87) 63.2(7) 1_555 1_555 1_555 1_555 yes
N(76) B(92) N(86) C(90) -119.4(7) 1_555 1_555 1_555 1_555 yes
N(77) Yb(51) O(51) C(51) 163.3(4) 1_555 1_555 1_555 1_555 yes
N(77) Yb(51) O(52) C(51) -28.5(5) 1_555 1_555 1_555 1_555 yes
N(77) Yb(51) N(62) C(63) -27.2(6) 1_555 1_555 1_555 1_555 yes
N(77) Yb(51) N(67) C(68) -145.5(7) 1_555 1_555 1_555 1_555 yes
N(77) Yb(51) N(72) C(73) -112.2(6) 1_555 1_555 1_555 1_555 yes
N(77) Yb(51) N(82) N(81) -120.2(5) 1_555 1_555 1_555 1_555 yes
N(77) Yb(51) N(82) C(83) 61.0(7) 1_555 1_555 1_555 1_555 yes
N(77) Yb(51) N(87) N(86) -34.0(4) 1_555 1_555 1_555 1_555 yes
N(77) Yb(51) N(87) C(88) 135.4(7) 1_555 1_555 1_555 1_555 yes
N(77) Yb(51) C(51) C(52) -147(4) 1_555 1_555 1_555 1_555 yes
N(77) N(76) C(80) C(79) 1.3(7) 1_555 1_555 1_555 1_555 yes
N(77) N(76) B(92) N(86) -53.3(7) 1_555 1_555 1_555 1_555 yes
N(77) C(78) C(79) C(80) -1.6(8) 1_555 1_555 1_555 1_555 yes
N(81) N(82) Yb(51) N(87) -30.1(6) 1_555 1_555 1_555 1_555 yes
N(81) N(82) Yb(51) C(51) 139.5(5) 1_555 1_555 1_555 1_555 yes
N(81) N(82) C(83) C(84) -1.4(10) 1_555 1_555 1_555 1_555 yes
N(81) C(85) C(84) C(83) 0(1) 1_555 1_555 1_555 1_555 yes
N(81) B(91) N(61) C(65) 122.2(8) 1_555 1_555 1_555 1_555 yes
N(81) B(91) N(71) C(75) -114.0(7) 1_555 1_555 1_555 1_555 yes
N(82) Yb(51) O(51) C(51) -83.9(4) 1_555 1_555 1_555 1_555 yes
N(82) Yb(51) O(52) C(51) 75.6(4) 1_555 1_555 1_555 1_555 yes
N(82) Yb(51) N(62) C(63) -140.9(7) 1_555 1_555 1_555 1_555 yes
N(82) Yb(51) N(67) C(68) -38.0(8) 1_555 1_555 1_555 1_555 yes
N(82) Yb(51) N(72) C(73) 139.2(6) 1_555 1_555 1_555 1_555 yes
N(82) Yb(51) N(77) C(78) -10.8(6) 1_555 1_555 1_555 1_555 yes
N(82) Yb(51) N(87) N(86) -136.0(4) 1_555 1_555 1_555 1_555 yes
N(82) Yb(51) N(87) C(88) 33.5(8) 1_555 1_555 1_555 1_555 yes
N(82) Yb(51) C(51) C(52) -42(4) 1_555 1_555 1_555 1_555 yes
N(82) N(81) C(85) C(84) -1(1) 1_555 1_555 1_555 1_555 yes
N(82) C(83) C(84) C(85) 0(1) 1_555 1_555 1_555 1_555 yes
N(86) N(87) Yb(51) C(51) 62.0(6) 1_555 1_555 1_555 1_555 yes
N(86) N(87) C(88) C(89) -1.2(8) 1_555 1_555 1_555 1_555 yes
N(86) C(90) C(89) C(88) 0.2(9) 1_555 1_555 1_555 1_555 yes
N(86) B(92) N(66) C(70) -116.9(8) 1_555 1_555 1_555 1_555 yes
N(86) B(92) N(76) C(80) 130.5(6) 1_555 1_555 1_555 1_555 yes
N(87) Yb(51) O(51) C(51) 115.2(4) 1_555 1_555 1_555 1_555 yes
N(87) Yb(51) O(52) C(51) -136.3(4) 1_555 1_555 1_555 1_555 yes
N(87) Yb(51) N(62) C(63) 51.6(6) 1_555 1_555 1_555 1_555 yes
N(87) Yb(51) N(67) C(68) 135.4(7) 1_555 1_555 1_555 1_555 yes
N(87) Yb(51) N(72) C(73) -75.3(6) 1_555 1_555 1_555 1_555 yes
N(87) Yb(51) N(77) C(78) -149.6(6) 1_555 1_555 1_555 1_555 yes
N(87) Yb(51) N(82) C(83) 151.2(7) 1_555 1_555 1_555 1_555 yes
N(87) Yb(51) C(51) C(52) 125(4) 1_555 1_555 1_555 1_555 yes
N(87) N(86) C(90) C(89) -1.0(8) 1_555 1_555 1_555 1_555 yes
N(87) C(88) C(89) C(90) 0.6(9) 1_555 1_555 1_555 1_555 yes
C(1) C(2) C(3) C(4) -84.3(8) 1_555 1_555 1_555 1_555 yes
C(1) C(2) C(3) C(8) 93.2(8) 1_555 1_555 1_555 1_555 yes
C(1) C(2) C(9) C(10) -168.6(6) 1_555 1_555 1_555 1_555 yes
C(2) C(3) C(4) C(5) 174.7(7) 1_555 1_555 1_555 1_555 yes
C(2) C(3) C(8) C(7) -176.0(9) 1_555 1_555 1_555 1_555 yes
C(3) C(2) C(9) C(10) 66.6(8) 1_555 1_555 1_555 1_555 yes
C(3) C(4) C(5) C(6) 2(1) 1_555 1_555 1_555 1_555 yes
C(3) C(8) C(7) C(6) 0(1) 1_555 1_555 1_555 1_555 yes
C(4) C(3) C(2) C(9) 39.5(9) 1_555 1_555 1_555 1_555 yes
C(4) C(3) C(8) C(7) 1(1) 1_555 1_555 1_555 1_555 yes
C(4) C(5) C(6) C(7) 0(1) 1_555 1_555 1_555 1_555 yes
C(5) C(4) C(3) C(8) -2(1) 1_555 1_555 1_555 1_555 yes
C(5) C(6) C(7) C(8) 0(2) 1_555 1_555 1_555 1_555 yes
C(8) C(3) C(2) C(9) -143.0(7) 1_555 1_555 1_555 1_555 yes
C(13) N(12) N(11) C(15) 0.6(8) 1_555 1_555 1_555 1_555 yes
C(13) N(12) N(11) B(41) -173.4(6) 1_555 1_555 1_555 1_555 yes
C(14) C(15) N(11) B(41) 172.1(7) 1_555 1_555 1_555 1_555 yes
C(18) N(17) N(16) C(20) -0.2(8) 1_555 1_555 1_555 1_555 yes
C(18) N(17) N(16) B(42) 177.4(6) 1_555 1_555 1_555 1_555 yes
C(19) C(20) N(16) B(42) -177.6(7) 1_555 1_555 1_555 1_555 yes
C(23) N(22) N(21) C(25) 1.2(7) 1_555 1_555 1_555 1_555 yes
C(23) N(22) N(21) B(41) 176.6(6) 1_555 1_555 1_555 1_555 yes
C(24) C(25) N(21) B(41) -176.9(7) 1_555 1_555 1_555 1_555 yes
C(28) N(27) N(26) C(30) -0.7(7) 1_555 1_555 1_555 1_555 yes
C(28) N(27) N(26) B(42) 176.3(6) 1_555 1_555 1_555 1_555 yes
C(29) C(30) N(26) B(42) -176.5(7) 1_555 1_555 1_555 1_555 yes
C(33) N(32) N(31) C(35) 0.8(8) 1_555 1_555 1_555 1_555 yes
C(33) N(32) N(31) B(41) 174.4(6) 1_555 1_555 1_555 1_555 yes
C(34) C(35) N(31) B(41) -173.6(8) 1_555 1_555 1_555 1_555 yes
C(38) N(37) N(36) C(40) 0.2(7) 1_555 1_555 1_555 1_555 yes
C(38) N(37) N(36) B(42) 178.9(6) 1_555 1_555 1_555 1_555 yes
C(39) C(40) N(36) B(42) -178.6(7) 1_555 1_555 1_555 1_555 yes
C(51) Yb(51) N(62) C(63) -127.9(6) 1_555 1_555 1_555 1_555 yes
C(51) Yb(51) N(67) C(68) -37.2(6) 1_555 1_555 1_555 1_555 yes
C(51) Yb(51) N(72) C(73) 69.9(6) 1_555 1_555 1_555 1_555 yes
C(51) Yb(51) N(77) C(78) 65.8(6) 1_555 1_555 1_555 1_555 yes
C(51) Yb(51) N(82) C(83) -39.3(7) 1_555 1_555 1_555 1_555 yes
C(51) Yb(51) N(87) C(88) -128.5(6) 1_555 1_555 1_555 1_555 yes
C(51) C(52) C(53) C(54) -68.7(9) 1_555 1_555 1_555 1_555 yes
C(51) C(52) C(53) C(58) 111.2(8) 1_555 1_555 1_555 1_555 yes
C(51) C(52) C(59) C(60) -167.3(9) 1_555 1_555 1_555 1_555 yes
C(52) C(53) C(54) C(55) -179.0(8) 1_555 1_555 1_555 1_555 yes
C(52) C(53) C(58) C(57) -179.1(10) 1_555 1_555 1_555 1_555 yes
C(53) C(52) C(59) C(60) 69(1) 1_555 1_555 1_555 1_555 yes
C(53) C(54) C(55) C(56) -2(1) 1_555 1_555 1_555 1_555 yes
C(53) C(58) C(57) C(56) -1(2) 1_555 1_555 1_555 1_555 yes
C(54) C(53) C(52) C(59) 56(1) 1_555 1_555 1_555 1_555 yes
C(54) C(53) C(58) C(57) 0(1) 1_555 1_555 1_555 1_555 yes
C(54) C(55) C(56) C(57) 2(2) 1_555 1_555 1_555 1_555 yes
C(55) C(54) C(53) C(58) 1(1) 1_555 1_555 1_555 1_555 yes
C(55) C(56) C(57) C(58) 0(2) 1_555 1_555 1_555 1_555 yes
C(58) C(53) C(52) C(59) -123.6(8) 1_555 1_555 1_555 1_555 yes
C(63) N(62) N(61) C(65) 0.3(8) 1_555 1_555 1_555 1_555 yes
C(63) N(62) N(61) B(91) 177.5(6) 1_555 1_555 1_555 1_555 yes
C(64) C(65) N(61) B(91) -176.5(8) 1_555 1_555 1_555 1_555 yes
C(68) N(67) N(66) C(70) 0.2(8) 1_555 1_555 1_555 1_555 yes
C(68) N(67) N(66) B(92) -177.0(6) 1_555 1_555 1_555 1_555 yes
C(69) C(70) N(66) B(92) 176.1(7) 1_555 1_555 1_555 1_555 yes
C(73) N(72) N(71) C(75) -1.4(8) 1_555 1_555 1_555 1_555 yes
C(73) N(72) N(71) B(91) 178.9(6) 1_555 1_555 1_555 1_555 yes
C(74) C(75) N(71) B(91) -179.2(7) 1_555 1_555 1_555 1_555 yes
C(78) N(77) N(76) C(80) -2.2(7) 1_555 1_555 1_555 1_555 yes
C(78) N(77) N(76) B(92) -179.2(6) 1_555 1_555 1_555 1_555 yes
C(79) C(80) N(76) B(92) 178.0(6) 1_555 1_555 1_555 1_555 yes
C(83) N(82) N(81) C(85) 1.9(9) 1_555 1_555 1_555 1_555 yes
C(83) N(82) N(81) B(91) -174.8(7) 1_555 1_555 1_555 1_555 yes
C(84) C(85) N(81) B(91) 174.6(8) 1_555 1_555 1_555 1_555 yes
C(88) N(87) N(86) C(90) 1.3(7) 1_555 1_555 1_555 1_555 yes
C(88) N(87) N(86) B(92) 179.2(6) 1_555 1_555 1_555 1_555 yes
C(89) C(90) N(86) B(92) -178.6(7) 1_555 1_555 1_555 1_555 yes
